data_7127611
loop_
_publ_author_name
'Dusold, Carolin'
'Weiss, Corinna'
'Hampel, Frank'
'Hirsch, Andreas'

_publ_section_title
;
 Synthesis and crystal packing of perylene-derivatives with extreme
 sterically demanding pentaphenylbenzene bay-substituents.
;
_journal_issue 5
_journal_name_full 'Chemical communications (Cambridge, England)'
_journal_page_first 583
_journal_page_last 586
_journal_paper_doi 10.1039/d0cc07773a
_journal_volume 57
_journal_year 2021
_chemical_formula_moiety 'C176 H220 O8'
_chemical_formula_sum 'C176 H220 O8'
_chemical_formula_weight 2463.51
_space_group_crystal_system triclinic
_space_group_IT_number 2
_space_group_name_Hall '-P 1'
_space_group_name_H-M_alt 'P -1'
_atom_sites_solution_hydrogens mixed
_atom_sites_solution_primary dual
_audit_creation_date 2020-08-19
_audit_creation_method
;
Olex2 1.3
(compiled 2020.07.31 svn.rc2a77460 for OlexSys, GUI svn.r6145)
;
_audit_update_record
;
2020-11-26 deposited with the CCDC.	2020-12-18 downloaded from the CCDC.
;
_cell_angle_alpha 105.764(2)
_cell_angle_beta 95.876(2)
_cell_angle_gamma 95.998(2)
_cell_formula_units_Z 2
_cell_length_a 15.3455(4)
_cell_length_b 18.7629(5)
_cell_length_c 28.3210(5)
_cell_measurement_reflns_used 14768
_cell_measurement_temperature 123.00(10)
_cell_measurement_theta_max 72.3530
_cell_measurement_theta_min 2.8930
_cell_volume 7731.5(3)
_computing_cell_refinement 'CrysAlisPro 1.171.40.53 (Rigaku OD, 2019)'
_computing_data_collection 'CrysAlisPro 1.171.40.53 (Rigaku OD, 2019)'
_computing_data_reduction 'CrysAlisPro 1.171.40.53 (Rigaku OD, 2019)'
_computing_molecular_graphics 'Olex2 1.3 (Dolomanov et al., 2009)'
_computing_publication_material 'Olex2 1.3 (Dolomanov et al., 2009)'
_computing_structure_refinement 'SHELXL 2018/3 (Sheldrick, 2015)'
_computing_structure_solution 'SHELXT  (Sheldrick, 2015)'
_diffrn_ambient_environment N~2~
_diffrn_ambient_temperature 123.00(10)
_diffrn_detector 'CCD plate'
_diffrn_detector_area_resol_mean 10.6144
_diffrn_detector_type Atlas
_diffrn_measured_fraction_theta_full 0.987
_diffrn_measured_fraction_theta_max 0.953
_diffrn_measurement_details
;
List of Runs (angles in degrees, time in seconds):

  # Type    Start    End  Width  t~exp~   \w     \q     \k     \f   Frames
#--------------------------------------------------------------------------
  1  \w    -90.00  -2.00   1.00    1.70    --  -42.06 125.00 -30.00   88
  2  \w    -69.00  31.00   1.00    1.70    --  -42.06  57.00 -90.00  100
  3  \w   -111.00 -14.00   1.00    1.70    --  -42.06 -57.00 120.00   97
  4  \w    124.00 176.00   1.00    6.79    --  104.13  61.00  30.00   52
  5  \w     33.00 126.00   1.00    6.79    --  104.13 -61.00  90.00   93
  6  \w     62.00 110.00   1.00    6.79    --  104.13 -94.00 -30.00   48
  7  \w     21.00 110.00   1.00    6.79    --  104.13 -94.00  90.00   89
  8  \w     43.00 129.00   1.00    6.79    --  104.13 -45.00 -30.00   86
  9  \w     33.00 126.00   1.00    6.79    --  104.13 -45.00-120.00   93
 10  \w     24.00 109.00   1.00    6.79    --  104.13 -94.00-120.00   85
 11  \w     18.00 178.00   1.00    6.79    --  104.13   0.00  30.00  160
;
_diffrn_measurement_device 'four-circle diffractometer'
_diffrn_measurement_device_type 'SuperNova, Dual, Cu at home/near, Atlas'
_diffrn_measurement_method '\w scans'
_diffrn_orient_matrix_type 'CrysAlisPro convention (1999,Acta A55,543-557)'
_diffrn_orient_matrix_UB_11 0.0108284000
_diffrn_orient_matrix_UB_12 0.0860605000
_diffrn_orient_matrix_UB_13 0.0144926000
_diffrn_orient_matrix_UB_21 0.0763948000
_diffrn_orient_matrix_UB_22 0.0004378000
_diffrn_orient_matrix_UB_23 -0.0312721000
_diffrn_orient_matrix_UB_31 -0.0665595000
_diffrn_orient_matrix_UB_32 -0.0037238000
_diffrn_orient_matrix_UB_33 -0.0454704000
_diffrn_radiation_monochromator mirror
_diffrn_radiation_probe x-ray
_diffrn_radiation_type 'Cu K\a'
_diffrn_radiation_wavelength 1.54184
_diffrn_reflns_av_R_equivalents 0.0483
_diffrn_reflns_av_unetI/netI 0.0501
_diffrn_reflns_Laue_measured_fraction_full 0.987
_diffrn_reflns_Laue_measured_fraction_max 0.953
_diffrn_reflns_limit_h_max 17
_diffrn_reflns_limit_h_min -18
_diffrn_reflns_limit_k_max 22
_diffrn_reflns_limit_k_min -22
_diffrn_reflns_limit_l_max 26
_diffrn_reflns_limit_l_min -34
_diffrn_reflns_number 48409
_diffrn_reflns_point_group_measured_fraction_full 0.987
_diffrn_reflns_point_group_measured_fraction_max 0.953
_diffrn_reflns_theta_full 67.684
_diffrn_reflns_theta_max 72.412
_diffrn_reflns_theta_min 2.923
_diffrn_source 'micro-focus sealed X-ray tube'
_diffrn_source_type 'SuperNova (Cu) X-ray Source'
_exptl_absorpt_coefficient_mu 0.476
_exptl_absorpt_correction_T_max 1.000
_exptl_absorpt_correction_T_min 0.316
_exptl_absorpt_correction_type gaussian
_exptl_absorpt_process_details
;
CrysAlisPro 1.171.40.53 (Rigaku Oxford Diffraction, 2019)
Numerical absorption correction based on gaussian integration over
			a multifaceted crystal model
Empirical absorption correction using spherical harmonics,
 implemented in SCALE3 ABSPACK scaling algorithm.
;
_exptl_crystal_colour 'clear light yellow'
_exptl_crystal_colour_lustre clear
_exptl_crystal_colour_modifier light
_exptl_crystal_colour_primary yellow
_exptl_crystal_density_diffrn 1.058
_exptl_crystal_description block
_exptl_crystal_F_000 2680
_exptl_crystal_recrystallization_method
'The material was recrystallised from a mixture of DCM and MeOH  by solvent layering'
_exptl_crystal_size_max 0.633
_exptl_crystal_size_mid 0.295
_exptl_crystal_size_min 0.207
_refine_diff_density_max 2.029
_refine_diff_density_min -0.926
_refine_diff_density_rms 0.112
_refine_ls_extinction_method none
_refine_ls_goodness_of_fit_ref 1.537
_refine_ls_hydrogen_treatment constr
_refine_ls_matrix_type full
_refine_ls_number_parameters 1605
_refine_ls_number_reflns 29169
_refine_ls_number_restraints 28
_refine_ls_restrained_S_all 1.537
_refine_ls_R_factor_all 0.1572
_refine_ls_R_factor_gt 0.1307
_refine_ls_shift/su_max 0.000
_refine_ls_shift/su_mean 0.000
_refine_ls_structure_factor_coef Fsqd
_refine_ls_weighting_details 'w=1/[\s^2^(Fo^2^)+(0.2000P)^2^] where P=(Fo^2^+2Fc^2^)/3'
_refine_ls_weighting_scheme calc
_refine_ls_wR_factor_gt 0.3528
_refine_ls_wR_factor_ref 0.3996
_reflns_Friedel_coverage 0.000
_reflns_number_gt 21002
_reflns_number_total 29169
_reflns_threshold_expression 'I > 2\s(I)'
_cod_data_source_file d0cc07773a2.cif
_cod_data_source_block 20hir_cd02_2
_cod_depositor_comments 'Adding full bibliography for 7127610--7127611.cif.'
_cod_database_code 7127611
_shelx_shelxl_version_number 2018/3
_chemical_oxdiff_formula 'C H O'
_shelx_space_group_comment
;
The symmetry employed for this shelxl refinement is uniquely defined
by the following loop, which should always be used as a source of
symmetry information in preference to the above space-group names.
They are only intended as comments.
;
_reflns_odcompleteness_completeness 99.00
_reflns_odcompleteness_iscentric 1
_reflns_odcompleteness_theta 66.97
_olex2_refinement_description
;
1. Fixed Uiso
 At 1.2 times of:
  All C(H) groups, All C(H,H) groups, All C(H,H,H,H) groups
 At 1.5 times of:
  All C(H,H,H) groups, All C(H,H,H,H,H,H) groups
2. Restrained distances
 C1b-C146 \\sim C1b-C1f \\sim C142-C141
 with sigma of 0.02
 C1b-C1f \\sim C145-C144
 with sigma of 0.02
 C1e-C99a \\sim C1a-C99a \\sim C1c-C99a \\sim C102-C99 \\sim C100-C99 \\sim
C101-C99
 with sigma of 0.02
 C145-C146 \\sim C1b-C146
 with sigma of 0.02
 C1d-C142 \\sim C143-C142
 with sigma of 0.02
 C1d-C1f \\sim C143-C144
 with sigma of 0.02
 C97a-C98 \\sim C97a-C96a
 with sigma of 0.02
3. Uiso/Uaniso restraints and constraints
Uanis(C185) = Uanis(C184) = Uanis(C183) = Uanis(C182) = Uanis(C181) =
Uanis(C180) = Uanis(C179) = Uanis(C178) = Uanis(C177) = Uanis(C176)
Uanis(C99) = Uanis(C99a)
Uanis(C144) = Uanis(C1f)
Uanis(C99a) = Uanis(C99)
Uanis(C96a) = Uanis(C96)
Uanis(C1c) = Uanis(C1a) = Uanis(C102) = Uanis(C1e) = Uanis(C100) = Uanis(C101)
Uanis(C95a) = Uanis(C97a) = Uanis(C95) = Uanis(C97)
Uanis(C1b) = Uanis(C145)
Uanis(C1d) = Uanis(C143)
Uanis(C142) = Uanis(C1d) = Uanis(C143) = Uanis(C1f) = Uanis(C144)
4. Others
 Sof(H14E)=Sof(H14F)=Sof(C143)=Sof(H14I)=Sof(H14J)=Sof(C144)=Sof(H14K)=
 Sof(H14L)=Sof(C145)=Sof(H14M)=Sof(H14N)=Sof(H14O)=Sof(H14P)=Sof(H14Q)=1-FVAR(1)
 Sof(H14G)=Sof(H14H)=Sof(H14R)=Sof(H14S)=Sof(H14T)=Sof(C1b)=Sof(H14U)=
 Sof(H14V)=Sof(C1d)=Sof(H17H)=Sof(H17I)=Sof(C1f)=Sof(H18N)=Sof(H18O)=FVAR(1)
 Sof(H94)=Sof(C95)=Sof(H95)=Sof(C96)=Sof(C97)=Sof(H97)=Sof(H98)=Sof(C99)=
 Sof(C100)=Sof(H10A)=Sof(H10B)=Sof(H10C)=Sof(C101)=Sof(H10D)=Sof(H10E)=
 Sof(H10F)=Sof(C102)=Sof(H10G)=Sof(H10H)=Sof(H10I)=1-FVAR(2)
 Sof(H94A)=Sof(H98A)=Sof(C96a)=Sof(C1a)=Sof(H13J)=Sof(H13K)=Sof(H13L)=
 Sof(C99a)=Sof(C97a)=Sof(H149)=Sof(C95a)=Sof(H161)=Sof(C1c)=Sof(H16A)=Sof(H16B)=
 Sof(H16C)=Sof(C1e)=Sof(H17J)=Sof(H17K)=Sof(H17L)=FVAR(2)
5.a Riding coordinates:
 C34(H34A,H34B,H34C), C35(H35A,H35B,H35C), C36(H36A,H36B,H36C), C44(H44A,H44B,
 H44C), C45(H45A,H45B,H45C), C46(H46A,H46B,H46C), C54(H54A,H54B,H54C), C55(H55A,
 H55B,H55C), C56(H56A,H56B,H56C), C64(H64A,H64B,H64C), C65(H65A,H65B,H65C),
 C66(H66A,H66B,H66C), C74(H74A,H74B,H74C), C75(H75A,H75B,H75C), C76(H76A,H76B,
 H76C), C90(H90A,H90B,H90C), C91(H91A,H91B,H91C), C92(H92A,H92B,H92C),
 C100(H10A,H10B,H10C), C101(H10D,H10E,H10F), C102(H10G,H10H,H10I), C109(H10J,
 H10K,H10L), C110(H11A,H11B,H11C), C111(H11D,H11E,H11F), C120(H12A,H12B,H12C),
 C121(H12D,H12E,H12F), C122(H12G,H12H,H12I), C130(H13A,H13B,H13C), C131(H13D,
 H13E,H13F), C132(H13G,H13H,H13I), C1a(H13J,H13K,H13L), C146(H14R,H14S,H14T),
 C146(H14O,H14P,H14Q), C159(H15S,H15T,H15U), C1c(H16A,H16B,H16C), C172(H17E,
 H17F,H17G), C1e(H17J,H17K,H17L), C185(H18K,H18L,H18M)
5.b Secondary CH2 refined with riding coordinates:
 C136(H13M,H13N), C138(H13O,H13P), C139(H13Q,H13R), C140(H14A,H14B), C141(H14C,
 H14D), C142(H14E,H14F), C142(H14G,H14H), C143(H14I,H14J), C144(H14K,H14L),
 C145(H14M,H14N), C1b(H14U,H14V), C150(H15A,H15B), C151(H15C,H15D), C152(H15E,
 H15F), C153(H15G,H15H), C154(H15I,H15J), C155(H15K,H15L), C156(H15M,H15N),
 C157(H15O,H15P), C158(H15Q,H15R), C163(H16D,H16E), C164(H16F,H16G), C165(H16H,
 H16I), C166(H16J,H16K), C167(H16L,H16M), C168(H16N,H16O), C169(H16P,H16Q),
 C170(H17A,H17B), C171(H17C,H17D), C1d(H17H,H17I), C176(H17M,H17N), C177(H17O,
 H17P), C178(H17Q,H17R), C179(H17S,H17T), C180(H18A,H18B), C181(H18C,H18D),
 C182(H18E,H18F), C183(H18G,H18H), C184(H18I,H18J), C1f(H18N,H18O)
5.c Aromatic/amide H refined with riding coordinates:
 C1(H1), C2(H2), C6(H6), C7(H7), C15(H15), C19(H19), C28(H28), C29(H29),
 C31(H31), C32(H32), C38(H38), C39(H39), C41(H41), C42(H42), C48(H48), C49(H49),
  C51(H51), C52(H52), C58(H58), C59(H59), C61(H61), C62(H62), C68(H68),
 C69(H69), C71(H71), C72(H72), C84(H84), C85(H85), C87(H87), C88(H88), C94(H94),
  C94(H94A), C95(H95), C97(H97), C98(H98A), C98(H98), C104(H104), C105(H105),
 C107(H107), C108(H108), C114(H114), C115(H115), C117(H117), C118(H118),
 C124(H124), C125(H125), C127(H127), C128(H128), C97a(H149), C95a(H161)
;
_olex2_date_sample_data_collection 2020-07-16
_olex2_diffrn_ambient_temperature_device 'Cryojet - Oxford Instruments'
_olex2_exptl_crystal_mounting_method 'The crystal was mounted on a mylar loop in perfluoroether oil'
_olex2_submission_original_sample_id CD_182
_olex2_submission_special_instructions 'No special instructions were received'
_oxdiff_exptl_absorpt_empirical_details
;
Empirical correction (ABSPACK) includes:
- Absorption correction using spherical harmonics
- Frame scaling
- Detector area scaling
;
_oxdiff_exptl_absorpt_empirical_full_max 1.694
_oxdiff_exptl_absorpt_empirical_full_min 0.731

loop_
_space_group_symop_operation_xyz
'x, y, z'
'-x, -y, -z'

loop_
_atom_site_label
_atom_site_type_symbol
_atom_site_fract_x
_atom_site_fract_y
_atom_site_fract_z
_atom_site_U_iso_or_equiv
_atom_site_adp_type
_atom_site_occupancy
_atom_site_site_symmetry_order
_atom_site_calc_flag
_atom_site_refinement_flags_posn
_atom_site_refinement_flags_adp
_atom_site_refinement_flags_occupancy
_atom_site_disorder_assembly
_atom_site_disorder_group
O134 O 0.49970(19) 0.61575(17) 0.30202(12) 0.0608(7) Uani 1 1 d . . . . .
O135 O 0.5648(2) 0.6808(3) 0.37976(12) 0.0819(12) Uani 1 1 d . . . . .
O148 O 0.43303(18) 0.75595(16) 0.31535(9) 0.0521(6) Uani 1 1 d . . . . .
O149 O 0.35841(16) 0.69143(14) 0.24132(9) 0.0460(6) Uani 1 1 d . . . . .
O161 O 1.12062(18) 0.80047(19) 0.16984(11) 0.0599(7) Uani 1 1 d . . . . .
O162 O 1.01179(19) 0.79603(17) 0.10781(10) 0.0571(7) Uani 1 1 d . . . . .
O174 O 0.94466(18) 0.94756(17) 0.09778(11) 0.0559(7) Uani 1 1 d . . . . .
O175 O 1.0246(2) 0.94424(18) 0.16835(13) 0.0646(8) Uani 1 1 d . . . . .
C1 C 0.9123(2) 0.75153(19) 0.24831(12) 0.0377(7) Uani 1 1 d . . . . .
H1 H 0.921827 0.726809 0.272342 0.045 Uiso 1 1 calc R U . . .
C2 C 0.9800(2) 0.7638(2) 0.22124(13) 0.0418(7) Uani 1 1 d . . . . .
H2 H 1.032452 0.744399 0.226144 0.050 Uiso 1 1 calc R U . . .
C3 C 0.9714(2) 0.8039(2) 0.18735(13) 0.0415(7) Uani 1 1 d . . . . .
C4 C 0.8901(2) 0.83324(17) 0.17926(11) 0.0341(6) Uani 1 1 d . . . . .
C5 C 0.8771(2) 0.88218(19) 0.14930(12) 0.0381(7) Uani 1 1 d . . . . .
C6 C 0.7946(2) 0.90070(18) 0.13970(12) 0.0368(6) Uani 1 1 d . . . . .
H6 H 0.787420 0.934307 0.121248 0.044 Uiso 1 1 calc R U . . .
C7 C 0.7210(2) 0.87094(17) 0.15662(11) 0.0335(6) Uani 1 1 d . . . . .
H7 H 0.665399 0.882470 0.147521 0.040 Uiso 1 1 calc R U . . .
C8 C 0.72968(19) 0.82416(16) 0.18696(10) 0.0294(6) Uani 1 1 d . . . . .
C9 C 0.81749(19) 0.81078(16) 0.20206(10) 0.0308(6) Uani 1 1 d . . . . .
C10 C 0.8305(2) 0.77537(16) 0.24033(11) 0.0328(6) Uani 1 1 d . . . . .
C11 C 0.7584(2) 0.76563(16) 0.26916(11) 0.0324(6) Uani 1 1 d . . . . .
C12 C 0.6698(2) 0.76213(16) 0.24702(10) 0.0319(6) Uani 1 1 d . . . . .
C13 C 0.65418(19) 0.78649(16) 0.20292(10) 0.0307(6) Uani 1 1 d . . . . .
C14 C 0.5679(2) 0.77273(16) 0.17796(10) 0.0318(6) Uani 1 1 d . . . . .
C15 C 0.4980(2) 0.74531(18) 0.19950(11) 0.0347(6) Uani 1 1 d . . . . .
H15 H 0.441171 0.735808 0.182227 0.042 Uiso 1 1 calc R U . . .
C16 C 0.5098(2) 0.73200(17) 0.24460(11) 0.0346(6) Uani 1 1 d . . . . .
C17 C 0.5973(2) 0.73657(17) 0.26871(11) 0.0355(6) Uani 1 1 d . . . . .
C18 C 0.6166(2) 0.71538(19) 0.31300(12) 0.0403(7) Uani 1 1 d . . . . .
C19 C 0.7010(2) 0.73272(19) 0.33768(12) 0.0399(7) Uani 1 1 d . . . . .
H19 H 0.710752 0.727572 0.369469 0.048 Uiso 1 1 calc R U . . .
C20 C 0.7731(2) 0.75780(17) 0.31720(11) 0.0342(6) Uani 1 1 d . . . . .
C21 C 0.5402(2) 0.78621(17) 0.12871(11) 0.0337(6) Uani 1 1 d . . . . .
C22 C 0.4810(2) 0.83765(17) 0.12646(11) 0.0333(6) Uani 1 1 d . . . . .
C23 C 0.4475(2) 0.84549(17) 0.08017(11) 0.0332(6) Uani 1 1 d . . . . .
C24 C 0.4750(2) 0.80171(17) 0.03673(10) 0.0331(6) Uani 1 1 d . . . . .
C25 C 0.5332(2) 0.75000(17) 0.03905(11) 0.0343(6) Uani 1 1 d . . . . .
C26 C 0.5663(2) 0.74154(17) 0.08544(11) 0.0334(6) Uani 1 1 d . . . . .
C27 C 0.4539(2) 0.88181(17) 0.17366(11) 0.0338(6) Uani 1 1 d . . . . .
C28 C 0.5170(2) 0.9309(2) 0.21042(12) 0.0419(7) Uani 1 1 d . . . . .
H28 H 0.572614 0.944594 0.202734 0.050 Uiso 1 1 calc R U . . .
C29 C 0.4980(3) 0.9591(2) 0.25783(13) 0.0538(9) Uani 1 1 d . . . . .
H29 H 0.540821 0.992451 0.281348 0.065 Uiso 1 1 calc R U . . .
C30 C 0.4178(3) 0.9395(2) 0.27131(15) 0.0569(10) Uani 1 1 d . . . . .
C31 C 0.3524(3) 0.8949(2) 0.23424(16) 0.0547(9) Uani 1 1 d . . . . .
H31 H 0.296230 0.883245 0.242058 0.066 Uiso 1 1 calc R U . . .
C32 C 0.3695(2) 0.8675(2) 0.18563(13) 0.0435(7) Uani 1 1 d . . . . .
H32 H 0.324268 0.839466 0.161162 0.052 Uiso 1 1 calc R U . . .
C33 C 0.4069(4) 0.9653(3) 0.32685(17) 0.0728(13) Uani 1 1 d . . . . .
C34 C 0.3221(3) 0.9240(3) 0.33646(17) 0.0691(12) Uani 1 1 d . . . . .
H34A H 0.271946 0.934088 0.317380 0.104 Uiso 1 1 d R U . . .
H34B H 0.316356 0.940678 0.371040 0.104 Uiso 1 1 d R U . . .
H34C H 0.324856 0.871178 0.327020 0.104 Uiso 1 1 d R U . . .
C35 C 0.4849(4) 0.9478(4) 0.35885(17) 0.0812(15) Uani 1 1 d . . . . .
H35A H 0.487290 0.894947 0.348994 0.122 Uiso 1 1 d R U . . .
H35B H 0.476660 0.963617 0.393104 0.122 Uiso 1 1 d R U . . .
H35C H 0.539310 0.973837 0.354334 0.122 Uiso 1 1 d R U . . .
C36 C 0.4064(4) 1.0477(3) 0.34261(18) 0.0809(15) Uani 1 1 d . . . . .
H36A H 0.458339 1.072154 0.334356 0.121 Uiso 1 1 d R U . . .
H36B H 0.405839 1.064304 0.377756 0.121 Uiso 1 1 d R U . . .
H36C H 0.354659 1.059654 0.325946 0.121 Uiso 1 1 d R U . . .
C37 C 0.3832(2) 0.89856(18) 0.07605(11) 0.0346(6) Uani 1 1 d . . . . .
C38 C 0.4066(2) 0.97522(19) 0.09668(12) 0.0409(7) Uani 1 1 d . . . . .
H38 H 0.459925 0.993296 0.117371 0.049 Uiso 1 1 calc R U . . .
C39 C 0.3517(2) 1.02520(19) 0.08697(14) 0.0442(7) Uani 1 1 d . . . . .
H39 H 0.369406 1.076163 0.101282 0.053 Uiso 1 1 calc R U . . .
C40 C 0.2711(2) 1.00144(19) 0.05650(12) 0.0378(7) Uani 1 1 d . . . . .
C41 C 0.2455(2) 0.92450(19) 0.03856(12) 0.0393(7) Uani 1 1 d . . . . .
H41 H 0.190424 0.906365 0.019682 0.047 Uiso 1 1 calc R U . . .
C42 C 0.3004(2) 0.87400(19) 0.04819(12) 0.0388(7) Uani 1 1 d . . . . .
H42 H 0.281181 0.822948 0.035730 0.047 Uiso 1 1 calc R U . . .
C43 C 0.2166(2) 1.0568(2) 0.04015(14) 0.0443(7) Uani 1 1 d . . . . .
C44 C 0.2277(3) 1.1319(2) 0.07954(17) 0.0589(10) Uani 1 1 d . . . . .
H44A H 0.207727 1.124903 0.109211 0.088 Uiso 1 1 d R U . . .
H44B H 0.193467 1.165073 0.067761 0.088 Uiso 1 1 d R U . . .
H44C H 0.288987 1.153003 0.086491 0.088 Uiso 1 1 d R U . . .
C45 C 0.1171(3) 1.0268(3) 0.0268(2) 0.0689(13) Uani 1 1 d . . . . .
H45A H 0.085229 1.065442 0.020643 0.103 Uiso 1 1 d R U . . .
H45B H 0.096219 1.011592 0.053903 0.103 Uiso 1 1 d R U . . .
H45C H 0.107929 0.984732 -0.002257 0.103 Uiso 1 1 d R U . . .
C46 C 0.2502(3) 1.0678(3) -0.00711(16) 0.0563(9) Uani 1 1 d . . . . .
H46A H 0.220480 1.104759 -0.017406 0.084 Uiso 1 1 d R U . . .
H46B H 0.238270 1.021340 -0.032916 0.084 Uiso 1 1 d R U . . .
H46C H 0.312750 1.084249 -0.000476 0.084 Uiso 1 1 d R U . . .
C47 C 0.4403(2) 0.81190(18) -0.01204(11) 0.0366(6) Uani 1 1 d . . . . .
C48 C 0.4621(2) 0.87946(19) -0.02267(12) 0.0392(7) Uani 1 1 d . . . . .
H48 H 0.500066 0.918010 0.000348 0.047 Uiso 1 1 calc R U . . .
C49 C 0.4280(3) 0.8895(2) -0.06697(12) 0.0453(8) Uani 1 1 d . . . . .
H49 H 0.444286 0.934753 -0.073410 0.054 Uiso 1 1 calc R U . . .
C50 C 0.3698(3) 0.8342(2) -0.10238(13) 0.0473(8) Uani 1 1 d . . . . .
C51 C 0.3496(3) 0.7668(2) -0.09167(13) 0.0502(8) Uani 1 1 d . . . . .
H51 H 0.312148 0.728143 -0.114827 0.060 Uiso 1 1 calc R U . . .
C52 C 0.3838(2) 0.7558(2) -0.04749(13) 0.0441(7) Uani 1 1 d . . . . .
H52 H 0.368610 0.710129 -0.041443 0.053 Uiso 1 1 calc R U . . .
C53 C 0.3368(4) 0.8469(2) -0.15169(14) 0.0614(11) Uani 1 1 d . . . . .
C54 C 0.3070(4) 0.9237(3) -0.14357(18) 0.0764(15) Uani 1 1 d . . . . .
H54A H 0.356136 0.961555 -0.127531 0.115 Uiso 1 1 d R U . . .
H54B H 0.260566 0.927575 -0.123131 0.115 Uiso 1 1 d R U . . .
H54C H 0.285716 0.930355 -0.174941 0.115 Uiso 1 1 d R U . . .
C55 C 0.2598(4) 0.7878(3) -0.18046(17) 0.0774(15) Uani 1 1 d . . . . .
H55A H 0.212837 0.787660 -0.160509 0.116 Uiso 1 1 d R U . . .
H55B H 0.279287 0.739500 -0.188599 0.116 Uiso 1 1 d R U . . .
H55C H 0.238687 0.799070 -0.210349 0.116 Uiso 1 1 d R U . . .
C56 C 0.4124(4) 0.8427(3) -0.18322(15) 0.0742(14) Uani 1 1 d . . . . .
H56A H 0.390644 0.845758 -0.215531 0.111 Uiso 1 1 d R U . . .
H56B H 0.435284 0.796268 -0.186201 0.111 Uiso 1 1 d R U . . .
H56C H 0.458544 0.883568 -0.167721 0.111 Uiso 1 1 d R U . . .
C57 C 0.5564(2) 0.70071(18) -0.00777(11) 0.0355(6) Uani 1 1 d . . . . .
C58 C 0.6004(3) 0.73032(19) -0.04014(13) 0.0457(8) Uani 1 1 d . . . . .
H58 H 0.621228 0.781185 -0.030923 0.055 Uiso 1 1 calc R U . . .
C59 C 0.6140(3) 0.6858(2) -0.08583(13) 0.0454(8) Uani 1 1 d . . . . .
H59 H 0.643859 0.707408 -0.106587 0.054 Uiso 1 1 calc R U . . .
C60 C 0.5839(2) 0.60924(18) -0.10131(12) 0.0394(7) Uani 1 1 d . . . . .
C61 C 0.5426(2) 0.57914(19) -0.06812(12) 0.0417(7) Uani 1 1 d . . . . .
H61 H 0.523680 0.527992 -0.076736 0.050 Uiso 1 1 calc R U . . .
C62 C 0.5293(2) 0.62421(18) -0.02231(11) 0.0382(7) Uani 1 1 d . . . . .
H62 H 0.501529 0.602511 -0.000928 0.046 Uiso 1 1 calc R U . . .
C63 C 0.5916(3) 0.5626(2) -0.15400(13) 0.0474(8) Uani 1 1 d . . . . .
C64 C 0.5769(3) 0.4787(2) -0.16046(15) 0.0592(10) Uani 1 1 d . . . . .
H64A H 0.620064 0.466395 -0.138040 0.089 Uiso 1 1 d R U . . .
H64B H 0.582594 0.452255 -0.193890 0.089 Uiso 1 1 d R U . . .
H64C H 0.518634 0.464635 -0.153530 0.089 Uiso 1 1 d R U . . .
C65 C 0.5211(4) 0.5810(3) -0.18944(16) 0.0699(12) Uani 1 1 d . . . . .
H65A H 0.463392 0.565655 -0.182344 0.105 Uiso 1 1 d R U . . .
H65B H 0.526872 0.554945 -0.222964 0.105 Uiso 1 1 d R U . . .
H65C H 0.528752 0.633835 -0.185284 0.105 Uiso 1 1 d R U . . .
C66 C 0.6844(3) 0.5818(3) -0.16767(16) 0.0623(11) Uani 1 1 d . . . . .
H66A H 0.692699 0.632984 -0.168191 0.093 Uiso 1 1 d R U . . .
H66B H 0.689509 0.549744 -0.199781 0.093 Uiso 1 1 d R U . . .
H66C H 0.728729 0.574564 -0.143541 0.093 Uiso 1 1 d R U . . .
C67 C 0.6272(2) 0.68623(18) 0.08877(11) 0.0356(6) Uani 1 1 d . . . . .
C68 C 0.7135(2) 0.6948(2) 0.07803(12) 0.0416(7) Uani 1 1 d . . . . .
H68 H 0.732563 0.734103 0.065793 0.050 Uiso 1 1 calc R U . . .
C69 C 0.7713(2) 0.6456(2) 0.08527(12) 0.0462(8) Uani 1 1 d . . . . .
H69 H 0.829025 0.653224 0.078472 0.055 Uiso 1 1 calc R U . . .
C70 C 0.7452(3) 0.5854(2) 0.10241(12) 0.0444(8) Uani 1 1 d . . . . .
C71 C 0.6571(3) 0.5755(2) 0.11153(13) 0.0463(8) Uani 1 1 d . . . . .
H71 H 0.637221 0.534847 0.122290 0.056 Uiso 1 1 calc R U . . .
C72 C 0.5995(2) 0.62472(19) 0.10488(13) 0.0422(7) Uani 1 1 d . . . . .
H72 H 0.541576 0.616800 0.111216 0.051 Uiso 1 1 calc R U . . .
C73 C 0.8067(3) 0.5304(3) 0.11202(15) 0.0595(11) Uani 1 1 d . . . . .
C74 C 0.9010(4) 0.5536(4) 0.1035(2) 0.0902(19) Uani 1 1 d . . . . .
H74A H 0.902474 0.547236 0.068823 0.135 Uiso 1 1 d R U . . .
H74B H 0.939954 0.523016 0.114833 0.135 Uiso 1 1 d R U . . .
H74C H 0.919754 0.605106 0.121573 0.135 Uiso 1 1 d R U . . .
C75 C 0.7746(6) 0.4536(4) 0.0775(3) 0.117(3) Uani 1 1 d . . . . .
H75A H 0.714322 0.438887 0.081024 0.175 Uiso 1 1 d R U . . .
H75B H 0.810802 0.418647 0.085604 0.175 Uiso 1 1 d R U . . .
H75C H 0.778162 0.454107 0.044004 0.175 Uiso 1 1 d R U . . .
C76 C 0.8112(4) 0.5319(4) 0.16644(19) 0.0762(15) Uani 1 1 d . . . . .
H76A H 0.832295 0.581804 0.187025 0.114 Uiso 1 1 d R U . . .
H76B H 0.850835 0.498554 0.173295 0.114 Uiso 1 1 d R U . . .
H76C H 0.753305 0.516454 0.173185 0.114 Uiso 1 1 d R U . . .
C77 C 0.8613(2) 0.77451(18) 0.34814(11) 0.0350(6) Uani 1 1 d . . . . .
C78 C 0.9074(2) 0.84789(18) 0.36146(11) 0.0359(6) Uani 1 1 d . . . . .
C79 C 0.9925(2) 0.86395(18) 0.38877(11) 0.0359(6) Uani 1 1 d . . . . .
C80 C 1.0322(2) 0.8067(2) 0.40205(11) 0.0398(7) Uani 1 1 d . . . . .
C81 C 0.9834(2) 0.73482(19) 0.39186(11) 0.0378(7) Uani 1 1 d . . . . .
C82 C 0.8979(2) 0.71859(18) 0.36500(11) 0.0369(6) Uani 1 1 d . . . . .
C83 C 0.8467(2) 0.64232(19) 0.35409(12) 0.0395(7) Uani 1 1 d . . . . .
C84 C 0.8213(3) 0.5968(2) 0.30626(13) 0.0540(9) Uani 1 1 d . . . . .
H84 H 0.836671 0.613848 0.279909 0.065 Uiso 1 1 calc R U . . .
C85 C 0.7732(5) 0.5263(3) 0.29662(16) 0.0781(16) Uani 1 1 d . . . . .
H85 H 0.758102 0.496731 0.264027 0.094 Uiso 1 1 calc R U . . .
C86 C 0.7472(5) 0.4991(3) 0.33501(18) 0.089(2) Uani 1 1 d . . . . .
C87 C 0.7734(4) 0.5453(3) 0.38313(16) 0.0742(15) Uani 1 1 d . . . . .
H87 H 0.757333 0.528992 0.409633 0.089 Uiso 1 1 calc R U . . .
C88 C 0.8222(3) 0.6143(2) 0.39229(13) 0.0494(8) Uani 1 1 d . . . . .
H88 H 0.839333 0.643244 0.424904 0.059 Uiso 1 1 calc R U . . .
C89 C 0.6895(8) 0.4228(4) 0.3257(3) 0.134(4) Uani 1 1 d . . . . .
C90 C 0.5828(7) 0.4432(6) 0.3376(5) 0.172(6) Uani 1 1 d . . . . .
H90A H 0.557733 0.463911 0.312690 0.258 Uiso 1 1 d R U . . .
H90B H 0.586583 0.478641 0.369611 0.258 Uiso 1 1 d R U . . .
H90C H 0.545943 0.398131 0.336760 0.258 Uiso 1 1 d R U . . .
C91 C 0.6646(5) 0.3828(3) 0.2752(3) 0.099(2) Uani 1 1 d . . . . .
H91A H 0.629177 0.336240 0.272649 0.148 Uiso 1 1 d R U . . .
H91B H 0.716527 0.373100 0.259619 0.148 Uiso 1 1 d R U . . .
H91C H 0.630937 0.411900 0.259019 0.148 Uiso 1 1 d R U . . .
C92 C 0.7147(8) 0.3831(4) 0.3617(3) 0.151(5) Uani 1 1 d . . . . .
H92A H 0.688184 0.331722 0.349405 0.226 Uiso 1 1 d R U . . .
H92B H 0.694484 0.405882 0.392465 0.226 Uiso 1 1 d R U . . .
H92C H 0.777914 0.385502 0.366725 0.226 Uiso 1 1 d R U . . .
C93 C 1.0244(2) 0.6767(2) 0.41019(13) 0.0443(7) Uani 1 1 d . . . . .
C94 C 1.0421(3) 0.6116(3) 0.37808(18) 0.0609(10) Uani 1 1 d . . . . .
H94 H 1.011561 0.597581 0.346162 0.073 Uiso 0.523(5) 1 calc R U P A 1
H94A H 1.037979 0.602954 0.343950 0.073 Uiso 0.477(5) 1 calc R U P A 2
C95 C 1.0991(7) 0.5665(6) 0.3884(3) 0.0645(15) Uani 0.523(5) 1 d . . P A 1
H95 H 1.115754 0.528843 0.363546 0.077 Uiso 0.523(5) 1 calc R U P A 1
C96 C 1.1322(7) 0.5787(6) 0.4380(4) 0.0691(18) Uani 0.523(5) 1 d . . P A 1
C97 C 1.1053(8) 0.6346(6) 0.4717(4) 0.0645(15) Uani 0.523(5) 1 d . . P A 1
H97 H 1.123327 0.639467 0.504912 0.077 Uiso 0.523(5) 1 calc R U P A 1
C98 C 1.0496(3) 0.6886(3) 0.46029(15) 0.0590(10) Uani 1 1 d D . . . .
H98A H 1.049666 0.736906 0.480414 0.071 Uiso 0.477(5) 1 calc R U P A 2
H98 H 1.032987 0.727190 0.484530 0.071 Uiso 0.523(5) 1 calc R U P A 1
C99 C 1.2023(9) 0.5320(7) 0.4540(4) 0.100(3) Uani 0.523(5) 1 d D . P A 1
C100 C 1.2619(15) 0.5768(12) 0.4975(7) 0.167(5) Uani 0.523(5) 1 d D . P A 1
H10A H 1.305943 0.608416 0.487940 0.250 Uiso 0.523(5) 1 d R U P A 1
H10B H 1.290203 0.544576 0.513420 0.250 Uiso 0.523(5) 1 d R U P A 1
H10C H 1.228663 0.607226 0.520030 0.250 Uiso 0.523(5) 1 d R U P A 1
C101 C 1.2382(16) 0.4864(13) 0.4115(6) 0.167(5) Uani 0.523(5) 1 d D . P A 1
H10D H 1.198631 0.440751 0.396754 0.250 Uiso 0.523(5) 1 d R U P A 1
H10E H 1.295061 0.474971 0.422394 0.250 Uiso 0.523(5) 1 d R U P A 1
H10F H 1.244281 0.513501 0.387434 0.250 Uiso 0.523(5) 1 d R U P A 1
C102 C 1.1621(15) 0.4813(15) 0.4795(10) 0.167(5) Uani 0.523(5) 1 d D . P A 1
H10G H 1.131384 0.508968 0.504759 0.250 Uiso 0.523(5) 1 d R U P A 1
H10H H 1.207814 0.459938 0.494389 0.250 Uiso 0.523(5) 1 d R U P A 1
H10I H 1.121154 0.442088 0.456369 0.250 Uiso 0.523(5) 1 d R U P A 1
C103 C 1.1260(2) 0.8197(2) 0.42507(12) 0.0419(7) Uani 1 1 d . . . . .
C104 C 1.1565(3) 0.8687(2) 0.47207(13) 0.0495(8) Uani 1 1 d . . . . .
H104 H 1.117244 0.895563 0.490158 0.059 Uiso 1 1 calc R U . . .
C105 C 1.2440(3) 0.8777(3) 0.49179(14) 0.0576(10) Uani 1 1 d . . . . .
H105 H 1.262376 0.910170 0.523318 0.069 Uiso 1 1 calc R U . . .
C106 C 1.3057(3) 0.8399(3) 0.46625(16) 0.0615(11) Uani 1 1 d . . . . .
C107 C 1.2759(3) 0.7921(3) 0.41893(16) 0.0600(11) Uani 1 1 d . . . . .
H107 H 1.315546 0.766157 0.400625 0.072 Uiso 1 1 calc R U . . .
C108 C 1.1875(2) 0.7828(2) 0.39886(13) 0.0491(8) Uani 1 1 d . . . . .
H108 H 1.169240 0.751079 0.367087 0.059 Uiso 1 1 calc R U . . .
C109 C 1.4634(4) 0.8253(8) 0.4534(3) 0.171(6) Uani 1 1 d . . . . .
H10J H 1.471145 0.862313 0.435964 0.257 Uiso 1 1 d R U . . .
H10K H 1.439955 0.777783 0.430224 0.257 Uiso 1 1 d R U . . .
H10L H 1.519465 0.821623 0.470414 0.257 Uiso 1 1 d R U . . .
C110 C 1.4354(6) 0.9318(8) 0.5120(7) 0.245(10) Uani 1 1 d . . . . .
H11A H 1.498853 0.939703 0.515801 0.368 Uiso 1 1 d R U . . .
H11B H 1.415893 0.948603 0.543831 0.368 Uiso 1 1 d R U . . .
H11C H 1.412243 0.959263 0.490681 0.368 Uiso 1 1 d R U . . .
C111 C 1.4076(7) 0.8134(14) 0.5291(7) 0.289(13) Uani 1 1 d . . . . .
H11D H 1.468669 0.814630 0.541182 0.433 Uiso 1 1 d R U . . .
H11E H 1.378909 0.762670 0.518582 0.433 Uiso 1 1 d R U . . .
H11F H 1.379159 0.842290 0.555012 0.433 Uiso 1 1 d R U . . .
C112 C 1.4017(4) 0.8467(5) 0.4895(2) 0.097(2) Uani 1 1 d . . . . .
C113 C 1.0401(2) 0.94219(19) 0.40508(11) 0.0369(6) Uani 1 1 d . . . . .
C114 C 1.1190(2) 0.9611(2) 0.38806(13) 0.0462(8) Uani 1 1 d . . . . .
H114 H 1.140232 0.925393 0.363949 0.055 Uiso 1 1 calc R U . . .
C115 C 1.1660(2) 1.0319(2) 0.40635(13) 0.0476(8) Uani 1 1 d . . . . .
H115 H 1.218173 1.042797 0.394075 0.057 Uiso 1 1 calc R U . . .
C116 C 1.1377(2) 1.0876(2) 0.44266(12) 0.0424(7) Uani 1 1 d . . . . .
C117 C 1.0568(2) 1.0694(2) 0.45793(12) 0.0426(7) Uani 1 1 d . . . . .
H117 H 1.034362 1.105725 0.481080 0.051 Uiso 1 1 calc R U . . .
C118 C 1.0087(2) 0.9981(2) 0.43936(11) 0.0392(7) Uani 1 1 d . . . . .
H118 H 0.954762 0.987899 0.450121 0.047 Uiso 1 1 calc R U . . .
C119 C 1.1914(3) 1.1656(2) 0.46632(15) 0.0555(10) Uani 1 1 d . . . . .
C120 C 1.1370(4) 1.2254(3) 0.4577(2) 0.0832(15) Uani 1 1 d . . . . .
H12A H 1.173469 1.273166 0.468173 0.125 Uiso 1 1 d R U . . .
H12B H 1.088149 1.226926 0.476423 0.125 Uiso 1 1 d R U . . .
H12C H 1.115099 1.213726 0.423123 0.125 Uiso 1 1 d R U . . .
C121 C 1.2774(4) 1.1737(3) 0.4442(2) 0.0786(15) Uani 1 1 d . . . . .
H12D H 1.316353 1.141566 0.453680 0.118 Uiso 1 1 d R U . . .
H12E H 1.305363 1.224626 0.456330 0.118 Uiso 1 1 d R U . . .
H12F H 1.264493 1.159986 0.408780 0.118 Uiso 1 1 d R U . . .
C122 C 1.2137(5) 1.1780(3) 0.52173(18) 0.0904(19) Uani 1 1 d . . . . .
H12G H 1.160089 1.173213 0.536026 0.136 Uiso 1 1 d R U . . .
H12H H 1.245639 1.227183 0.536616 0.136 Uiso 1 1 d R U . . .
H12I H 1.249509 1.141413 0.527536 0.136 Uiso 1 1 d R U . . .
C123 C 0.8683(2) 0.91036(18) 0.34788(12) 0.0385(7) Uani 1 1 d . . . . .
C124 C 0.9085(3) 0.9473(2) 0.31756(13) 0.0473(8) Uani 1 1 d . . . . .
H124 H 0.954221 0.927936 0.301348 0.057 Uiso 1 1 calc R U . . .
C125 C 0.8811(3) 1.0125(2) 0.31128(16) 0.0608(11) Uani 1 1 d . . . . .
H125 H 0.909231 1.036065 0.290933 0.073 Uiso 1 1 calc R U . . .
C126 C 0.8127(3) 1.0438(2) 0.33441(17) 0.0612(11) Uani 1 1 d . . . . .
C127 C 0.7693(3) 1.0043(2) 0.36229(16) 0.0545(9) Uani 1 1 d . . . . .
H127 H 0.721351 1.022187 0.376947 0.065 Uiso 1 1 calc R U . . .
C128 C 0.7961(2) 0.9385(2) 0.36869(13) 0.0442(7) Uani 1 1 d . . . . .
H128 H 0.765315 0.912971 0.387136 0.053 Uiso 1 1 calc R U . . .
C129 C 0.7896(4) 1.1210(3) 0.3328(2) 0.0816(17) Uani 1 1 d . . . . .
C130 C 0.6948(6) 1.1171(4) 0.3162(4) 0.139(4) Uani 1 1 d . . . . .
H13A H 0.680320 1.085247 0.282814 0.208 Uiso 1 1 d R U . . .
H13B H 0.681260 1.166317 0.317444 0.208 Uiso 1 1 d R U . . .
H13C H 0.660830 1.097117 0.337484 0.208 Uiso 1 1 d R U . . .
C131 C 0.8383(8) 1.1468(4) 0.2924(3) 0.137(4) Uani 1 1 d . . . . .
H13D H 0.818918 1.192282 0.288782 0.206 Uiso 1 1 d R U . . .
H13E H 0.824448 1.108572 0.261252 0.206 Uiso 1 1 d R U . . .
H13F H 0.901058 1.155072 0.302482 0.206 Uiso 1 1 d R U . . .
C132 C 0.8256(6) 1.1767(3) 0.3809(3) 0.119(3) Uani 1 1 d . . . . .
H13G H 0.800451 1.162190 0.407143 0.178 Uiso 1 1 d R U . . .
H13H H 0.810881 1.224980 0.380393 0.178 Uiso 1 1 d R U . . .
H13I H 0.888711 1.178830 0.386273 0.178 Uiso 1 1 d R U . . .
C133 C 0.5519(3) 0.6661(3) 0.32990(16) 0.0582(10) Uani 1 1 d . . . . .
C134 C 1.0824(8) 0.5699(6) 0.4548(4) 0.0691(18) Uani 0.477(5) 1 d D . P A 2
C135 C 1.0723(16) 0.4343(11) 0.4489(8) 0.167(5) Uani 0.477(5) 1 d D . P A 2
H13J H 1.009444 0.434596 0.444248 0.250 Uiso 0.477(5) 1 d R U P A 2
H13K H 1.085504 0.397516 0.465348 0.250 Uiso 0.477(5) 1 d R U P A 2
H13L H 1.093224 0.422396 0.417228 0.250 Uiso 0.477(5) 1 d R U P A 2
C136 C 0.5214(5) 0.6286(4) 0.4010(2) 0.0897(18) Uani 1 1 d . . . . .
H13M H 0.523661 0.577981 0.381132 0.108 Uiso 1 1 calc R U . . .
H13N H 0.459838 0.635745 0.401959 0.108 Uiso 1 1 calc R U . . .
C137 C 1.1150(9) 0.5086(9) 0.4791(5) 0.100(3) Uani 0.477(5) 1 d D . P A 2
C138 C 0.5683(4) 0.6411(4) 0.4536(2) 0.0818(14) Uani 1 1 d . . . . .
H13O H 0.631328 0.642170 0.452387 0.098 Uiso 1 1 calc R U . . .
H13P H 0.558936 0.689686 0.473840 0.098 Uiso 1 1 calc R U . . .
C139 C 0.5385(6) 0.5833(4) 0.4783(3) 0.106(2) Uani 1 1 d . . . . .
H13Q H 0.474654 0.578211 0.476933 0.127 Uiso 1 1 calc R U . . .
H13R H 0.554081 0.535353 0.460638 0.127 Uiso 1 1 calc R U . . .
C140 C 0.5788(6) 0.6034(6) 0.5293(3) 0.113(2) Uani 1 1 d . . . . .
H14A H 0.641804 0.617448 0.530332 0.136 Uiso 1 1 calc R U . . .
H14B H 0.571535 0.559200 0.540794 0.136 Uiso 1 1 calc R U . . .
C141 C 0.5456(4) 0.6644(4) 0.5647(2) 0.0864(16) Uani 1 1 d D . . . .
H14C H 0.482669 0.650529 0.564070 0.104 Uiso 1 1 calc R U . . .
H14D H 0.553017 0.708873 0.553571 0.104 Uiso 1 1 calc R U . . .
C142 C 0.5899(7) 0.6834(6) 0.6176(2) 0.132(2) Uani 1 1 d D . . . .
H14E H 0.579647 0.640328 0.630028 0.159 Uiso 0.447(9) 1 calc R U P B 1
H14F H 0.653166 0.695714 0.618722 0.159 Uiso 0.447(9) 1 calc R U P B 1
H14G H 0.584237 0.637693 0.627472 0.159 Uiso 0.553(9) 1 calc R U P B 2
H14H H 0.652442 0.697611 0.617494 0.159 Uiso 0.553(9) 1 calc R U P B 2
C143 C 0.556(2) 0.7461(13) 0.6488(5) 0.132(2) Uani 0.447(9) 1 d D . P B 1
H14I H 0.494453 0.727335 0.649049 0.159 Uiso 0.447(9) 1 calc R U P B 1
H14J H 0.553819 0.781735 0.629641 0.159 Uiso 0.447(9) 1 calc R U P B 1
C144 C 0.5891(16) 0.7978(12) 0.7058(5) 0.132(2) Uani 0.447(9) 1 d D . P B 1
H14K H 0.649038 0.821824 0.707832 0.159 Uiso 0.447(9) 1 calc R U P B 1
H14L H 0.551706 0.836802 0.714163 0.159 Uiso 0.447(9) 1 calc R U P B 1
C145 C 0.5868(13) 0.7540(10) 0.7425(5) 0.110(4) Uani 0.447(9) 1 d D . P B 1
H14M H 0.610184 0.707667 0.729256 0.132 Uiso 0.447(9) 1 calc R U P B 1
H14N H 0.525722 0.741260 0.746610 0.132 Uiso 0.447(9) 1 calc R U P B 1
C146 C 0.6393(7) 0.7949(6) 0.7933(3) 0.127(3) Uani 1 1 d D . . . .
H14R H 0.697567 0.781206 0.790988 0.190 Uiso 0.553(9) 1 d R U P B 2
H14S H 0.602367 0.756606 0.801438 0.190 Uiso 0.553(9) 1 d R U P B 2
H14T H 0.642427 0.841356 0.818628 0.190 Uiso 0.553(9) 1 d R U P B 2
H14O H 0.700757 0.789896 0.792488 0.190 Uiso 0.447(9) 1 d R U P B 1
H14P H 0.617717 0.773656 0.817828 0.190 Uiso 0.447(9) 1 d R U P B 1
H14Q H 0.632157 0.846856 0.801408 0.190 Uiso 0.447(9) 1 d R U P B 1
C147 C 0.4317(2) 0.72706(19) 0.27156(12) 0.0400(7) Uani 1 1 d . . . . .
C148 C 0.6011(11) 0.8034(8) 0.7448(4) 0.110(4) Uani 0.553(9) 1 d D . P B 2
H14U H 0.538410 0.807100 0.744253 0.132 Uiso 0.553(9) 1 calc R U P B 2
H14V H 0.630434 0.848203 0.739213 0.132 Uiso 0.553(9) 1 calc R U P B 2
C149 C 1.0742(9) 0.6384(6) 0.4834(4) 0.0645(15) Uani 0.477(5) 1 d D . P A 2
H149 H 1.085061 0.650550 0.517722 0.077 Uiso 0.477(5) 1 calc R U P A 2
C150 C 0.2808(3) 0.6874(3) 0.26663(17) 0.0615(11) Uani 1 1 d . . . . .
H15A H 0.259439 0.735562 0.275130 0.074 Uiso 1 1 calc R U . . .
H15B H 0.295630 0.673925 0.296901 0.074 Uiso 1 1 calc R U . . .
C151 C 0.2117(3) 0.6298(3) 0.23257(17) 0.0615(11) Uani 1 1 d . . . . .
H15C H 0.236006 0.583309 0.221852 0.074 Uiso 1 1 calc R U . . .
H15D H 0.194923 0.645704 0.203447 0.074 Uiso 1 1 calc R U . . .
C152 C 0.1299(3) 0.6162(2) 0.25654(16) 0.0556(9) Uani 1 1 d . . . . .
H15E H 0.148269 0.605400 0.287364 0.067 Uiso 1 1 calc R U . . .
H15F H 0.103591 0.662105 0.264750 0.067 Uiso 1 1 calc R U . . .
C153 C 0.0603(3) 0.5544(3) 0.2262(2) 0.0688(12) Uani 1 1 d . . . . .
H15G H 0.038407 0.567513 0.196724 0.083 Uiso 1 1 calc R U . . .
H15H H 0.011392 0.551818 0.245053 0.083 Uiso 1 1 calc R U . . .
C154 C 0.0876(4) 0.4778(3) 0.2102(3) 0.0828(16) Uani 1 1 d . . . . .
H15I H 0.134668 0.480210 0.190006 0.099 Uiso 1 1 calc R U . . .
H15J H 0.112709 0.466239 0.239619 0.099 Uiso 1 1 calc R U . . .
C155 C 0.0200(3) 0.4147(3) 0.1823(2) 0.0772(14) Uani 1 1 d . . . . .
H15K H -0.003121 0.425278 0.152135 0.093 Uiso 1 1 calc R U . . .
H15L H -0.028344 0.413846 0.201822 0.093 Uiso 1 1 calc R U . . .
C156 C 0.0463(4) 0.3364(3) 0.1680(3) 0.0881(16) Uani 1 1 d . . . . .
H15M H 0.093608 0.336815 0.147765 0.106 Uiso 1 1 calc R U . . .
H15N H 0.070570 0.326115 0.198049 0.106 Uiso 1 1 calc R U . . .
C157 C -0.0208(5) 0.2754(3) 0.1418(3) 0.0954(19) Uani 1 1 d . . . . .
H15O H -0.042015 0.284284 0.110717 0.114 Uiso 1 1 calc R U . . .
H15P H -0.069904 0.277586 0.160936 0.114 Uiso 1 1 calc R U . . .
C158 C 0.0015(6) 0.1974(3) 0.1302(3) 0.104(2) Uani 1 1 d . . . . .
H15Q H 0.054163 0.196702 0.113923 0.125 Uiso 1 1 calc R U . . .
H15R H 0.017664 0.187266 0.161546 0.125 Uiso 1 1 calc R U . . .
C159 C -0.0621(7) 0.1359(4) 0.1005(5) 0.145(4) Uani 1 1 d . . . . .
H15S H -0.092807 0.150388 0.074074 0.217 Uiso 1 1 d R U . . .
H15T H -0.103737 0.122188 0.120714 0.217 Uiso 1 1 d R U . . .
H15U H -0.032337 0.093988 0.086894 0.217 Uiso 1 1 d R U . . .
C160 C 1.0432(3) 0.8005(3) 0.15505(16) 0.0544(9) Uani 1 1 d . . . . .
C161 C 1.0688(8) 0.5565(7) 0.4045(4) 0.0645(15) Uani 0.477(5) 1 d . . P A 2
H161 H 1.076751 0.509485 0.385187 0.077 Uiso 0.477(5) 1 calc R U P A 2
C162 C 1.0928(18) 0.5214(15) 0.5302(7) 0.167(5) Uani 0.477(5) 1 d D . P A 2
H16A H 1.119464 0.570480 0.549908 0.250 Uiso 0.477(5) 1 d R U P A 2
H16B H 1.114584 0.484730 0.544458 0.250 Uiso 0.477(5) 1 d R U P A 2
H16C H 1.029704 0.517570 0.529358 0.250 Uiso 0.477(5) 1 d R U P A 2
C163 C 1.0772(3) 0.7903(3) 0.07386(16) 0.0605(10) Uani 1 1 d . . . . .
H16D H 1.097466 0.741781 0.067396 0.073 Uiso 1 1 calc R U . . .
H16E H 1.127698 0.828683 0.087767 0.073 Uiso 1 1 calc R U . . .
C164 C 1.0322(3) 0.8007(3) 0.02666(19) 0.0677(12) Uani 1 1 d . . . . .
H16F H 1.073993 0.796073 0.002887 0.081 Uiso 1 1 calc R U . . .
H16G H 1.017044 0.851115 0.033728 0.081 Uiso 1 1 calc R U . . .
C165 C 0.9480(3) 0.7454(3) 0.00265(17) 0.0647(11) Uani 1 1 d . . . . .
H16H H 0.904261 0.752858 0.025314 0.078 Uiso 1 1 calc R U . . .
H16I H 0.924169 0.756891 -0.027085 0.078 Uiso 1 1 calc R U . . .
C166 C 0.9614(3) 0.6655(3) -0.01064(19) 0.0664(11) Uani 1 1 d . . . . .
H16J H 0.980868 0.652884 0.019399 0.080 Uiso 1 1 calc R U . . .
H16K H 1.008148 0.658637 -0.031373 0.080 Uiso 1 1 calc R U . . .
C167 C 0.8783(3) 0.6113(3) -0.03798(18) 0.0614(10) Uani 1 1 d . . . . .
H16L H 0.831068 0.618612 -0.017625 0.074 Uiso 1 1 calc R U . . .
H16M H 0.859571 0.622831 -0.068496 0.074 Uiso 1 1 calc R U . . .
C168 C 0.8932(3) 0.5303(3) -0.05002(18) 0.0635(11) Uani 1 1 d . . . . .
H16N H 0.937447 0.522473 -0.072373 0.076 Uiso 1 1 calc R U . . .
H16O H 0.916905 0.520238 -0.019745 0.076 Uiso 1 1 calc R U . . .
C169 C 0.8117(3) 0.4749(3) -0.07326(17) 0.0606(10) Uani 1 1 d . . . . .
H16P H 0.790712 0.482173 -0.104896 0.073 Uiso 1 1 calc R U . . .
H16Q H 0.765783 0.485198 -0.052197 0.073 Uiso 1 1 calc R U . . .
C170 C 0.8260(3) 0.3942(3) -0.08138(18) 0.0632(11) Uani 1 1 d . . . . .
H17A H 0.869379 0.383032 -0.104006 0.076 Uiso 1 1 calc R U . . .
H17B H 0.850110 0.387517 -0.050085 0.076 Uiso 1 1 calc R U . . .
C171 C 0.7426(3) 0.3394(3) -0.10205(17) 0.0618(10) Uani 1 1 d . . . . .
H17C H 0.758154 0.289118 -0.111439 0.074 Uiso 1 1 calc R U . . .
H17D H 0.715520 0.349130 -0.131735 0.074 Uiso 1 1 calc R U . . .
C172 C 0.6759(4) 0.3434(3) -0.06600(18) 0.0738(14) Uani 1 1 d . . . . .
H17E H 0.701925 0.333261 -0.036621 0.111 Uiso 1 1 d R U . . .
H17F H 0.624936 0.306951 -0.081031 0.111 Uiso 1 1 d R U . . .
H17G H 0.658426 0.392431 -0.057491 0.111 Uiso 1 1 d R U . . .
C173 C 0.9504(3) 0.9264(3) 0.13392(19) 0.0610(11) Uani 1 1 d . . . . .
C174 C 0.5622(16) 0.7397(12) 0.6555(4) 0.132(2) Uani 0.553(9) 1 d D . P B 2
H17H H 0.498921 0.730118 0.655872 0.159 Uiso 0.553(9) 1 calc R U P B 2
H17I H 0.576299 0.788634 0.650663 0.159 Uiso 0.553(9) 1 calc R U P B 2
C175 C 1.2108(13) 0.5113(19) 0.4831(12) 0.167(5) Uani 0.477(5) 1 d D . P A 2
H17J H 1.230148 0.517764 0.453148 0.250 Uiso 0.477(5) 1 d R U P A 2
H17K H 1.226929 0.465394 0.487818 0.250 Uiso 0.477(5) 1 d R U P A 2
H17L H 1.238389 0.552404 0.510678 0.250 Uiso 0.477(5) 1 d R U P A 2
C176 C 1.1000(11) 0.9867(10) 0.1562(6) 0.209(2) Uani 1 1 d . . . . .
H17M H 1.114600 0.960437 0.124122 0.250 Uiso 1 1 calc R U . . .
H17N H 1.085961 1.035402 0.155026 0.250 Uiso 1 1 calc R U . . .
C177 C 1.1732(11) 0.9949(10) 0.1937(6) 0.209(2) Uani 1 1 d . . . . .
H17O H 1.224165 1.022989 0.186293 0.250 Uiso 1 1 calc R U . . .
H17P H 1.188093 0.945928 0.193699 0.250 Uiso 1 1 calc R U . . .
C178 C 1.1500(11) 1.0394(10) 0.2503(6) 0.209(2) Uani 1 1 d . . . . .
H17Q H 1.099561 1.011463 0.258273 0.250 Uiso 1 1 calc R U . . .
H17R H 1.200187 1.043715 0.275125 0.250 Uiso 1 1 calc R U . . .
C179 C 1.1302(11) 1.1134(10) 0.2498(6) 0.209(2) Uani 1 1 d . . . . .
H17S H 1.071807 1.108734 0.231619 0.250 Uiso 1 1 calc R U . . .
H17T H 1.172532 1.134935 0.232536 0.250 Uiso 1 1 calc R U . . .
C180 C 1.1334(11) 1.1666(10) 0.3022(6) 0.209(2) Uani 1 1 d . . . . .
H18A H 1.194828 1.176259 0.317065 0.250 Uiso 1 1 calc R U . . .
H18B H 1.101786 1.138254 0.320678 0.250 Uiso 1 1 calc R U . . .
C181 C 1.0961(11) 1.2502(10) 0.3140(6) 0.209(2) Uani 1 1 d . . . . .
H18C H 1.040897 1.248536 0.293490 0.250 Uiso 1 1 calc R U . . .
H18D H 1.089747 1.270280 0.348705 0.250 Uiso 1 1 calc R U . . .
C182 C 1.1821(11) 1.2969(10) 0.2977(6) 0.209(2) Uani 1 1 d . . . . .
H18E H 1.233119 1.272348 0.303194 0.250 Uiso 1 1 calc R U . . .
H18F H 1.169707 1.288964 0.262210 0.250 Uiso 1 1 calc R U . . .
C183 C 1.2092(11) 1.3757(10) 0.3195(6) 0.209(2) Uani 1 1 d . . . . .
H18G H 1.154237 1.394335 0.327351 0.250 Uiso 1 1 calc R U . . .
H18H H 1.241984 1.378138 0.351176 0.250 Uiso 1 1 calc R U . . .
C184 C 1.2528(11) 1.4310(10) 0.3068(6) 0.209(2) Uani 1 1 d . . . . .
H18I H 1.263346 1.404181 0.273872 0.250 Uiso 1 1 calc R U . . .
H18J H 1.204416 1.458283 0.300804 0.250 Uiso 1 1 calc R U . . .
C185 C 1.3196(11) 1.4858(10) 0.3183(6) 0.209(2) Uani 1 1 d . . . . .
H18K H 1.318097 1.516894 0.351193 0.313 Uiso 1 1 d R U . . .
H18L H 1.314627 1.515044 0.295343 0.313 Uiso 1 1 d R U . . .
H18M H 1.374397 1.465374 0.316943 0.313 Uiso 1 1 d R U . . .
C186 C 0.6154(13) 0.7356(9) 0.7059(4) 0.132(2) Uani 0.553(9) 1 d D . P B 2
H18N H 0.593272 0.690500 0.713892 0.159 Uiso 0.553(9) 1 calc R U P B 2
H18O H 0.677904 0.735531 0.703111 0.159 Uiso 0.553(9) 1 calc R U P B 2

loop_
_atom_site_aniso_label
_atom_site_aniso_U_11
_atom_site_aniso_U_22
_atom_site_aniso_U_33
_atom_site_aniso_U_23
_atom_site_aniso_U_13
_atom_site_aniso_U_12
O134 0.0525(15) 0.0562(16) 0.0769(18) 0.0334(15) 0.0021(13) -0.0107(13)
O135 0.0663(19) 0.124(3) 0.0600(17) 0.054(2) -0.0004(15) -0.0298(19)
O148 0.0510(14) 0.0619(16) 0.0421(13) 0.0119(11) 0.0147(10) 0.0016(12)
O149 0.0370(12) 0.0483(14) 0.0489(13) 0.0079(11) 0.0101(10) 0.0007(10)
O161 0.0406(14) 0.088(2) 0.0688(17) 0.0439(16) 0.0170(12) 0.0211(13)
O162 0.0564(16) 0.0640(17) 0.0552(15) 0.0214(13) 0.0156(12) 0.0083(13)
O174 0.0484(14) 0.0660(17) 0.0713(17) 0.0481(15) 0.0129(12) 0.0080(12)
O175 0.0542(16) 0.0556(17) 0.084(2) 0.0247(15) 0.0079(15) -0.0021(13)
C1 0.0410(16) 0.0404(17) 0.0387(15) 0.0205(13) 0.0048(12) 0.0131(13)
C2 0.0373(16) 0.0480(19) 0.0491(17) 0.0240(15) 0.0078(13) 0.0166(13)
C3 0.0378(16) 0.0501(19) 0.0455(17) 0.0252(15) 0.0076(13) 0.0129(14)
C4 0.0361(15) 0.0339(15) 0.0345(14) 0.0137(12) 0.0032(11) 0.0064(11)
C5 0.0383(16) 0.0401(17) 0.0419(15) 0.0209(13) 0.0074(12) 0.0058(12)
C6 0.0400(16) 0.0357(16) 0.0416(15) 0.0208(13) 0.0058(12) 0.0091(12)
C7 0.0349(14) 0.0340(15) 0.0349(14) 0.0143(12) 0.0029(11) 0.0090(11)
C8 0.0344(14) 0.0266(13) 0.0300(12) 0.0113(11) 0.0053(11) 0.0075(10)
C9 0.0343(14) 0.0289(14) 0.0320(13) 0.0115(11) 0.0048(11) 0.0086(11)
C10 0.0389(15) 0.0288(14) 0.0324(13) 0.0110(11) 0.0042(11) 0.0068(11)
C11 0.0393(15) 0.0277(14) 0.0317(13) 0.0118(11) 0.0021(11) 0.0055(11)
C12 0.0372(15) 0.0291(14) 0.0304(13) 0.0101(11) 0.0043(11) 0.0060(11)
C13 0.0329(14) 0.0294(14) 0.0307(13) 0.0089(11) 0.0042(11) 0.0080(11)
C14 0.0355(14) 0.0303(14) 0.0304(13) 0.0090(11) 0.0049(11) 0.0070(11)
C15 0.0328(14) 0.0368(16) 0.0347(14) 0.0093(12) 0.0044(11) 0.0078(12)
C16 0.0360(15) 0.0320(15) 0.0351(14) 0.0083(12) 0.0063(12) 0.0037(11)
C17 0.0402(16) 0.0336(15) 0.0316(14) 0.0086(12) 0.0037(12) 0.0031(12)
C18 0.0428(17) 0.0428(17) 0.0391(15) 0.0196(14) 0.0064(13) 0.0010(13)
C19 0.0453(17) 0.0430(17) 0.0338(14) 0.0185(13) 0.0020(13) 0.0003(13)
C20 0.0391(15) 0.0324(15) 0.0336(14) 0.0136(12) 0.0035(12) 0.0066(12)
C21 0.0344(14) 0.0345(15) 0.0326(14) 0.0115(12) 0.0020(11) 0.0036(11)
C22 0.0350(14) 0.0319(15) 0.0330(14) 0.0093(11) 0.0049(11) 0.0049(11)
C23 0.0351(14) 0.0303(14) 0.0335(14) 0.0089(11) 0.0041(11) 0.0022(11)
C24 0.0390(15) 0.0300(14) 0.0304(13) 0.0098(11) 0.0037(11) 0.0030(11)
C25 0.0415(16) 0.0304(15) 0.0311(14) 0.0084(11) 0.0065(12) 0.0049(12)
C26 0.0344(14) 0.0326(15) 0.0354(14) 0.0126(12) 0.0059(11) 0.0064(11)
C27 0.0360(15) 0.0339(15) 0.0337(14) 0.0105(12) 0.0051(11) 0.0118(11)
C28 0.0419(17) 0.0438(18) 0.0373(15) 0.0072(13) 0.0060(13) 0.0062(13)
C29 0.063(2) 0.052(2) 0.0373(17) -0.0011(15) 0.0088(16) 0.0017(17)
C30 0.070(3) 0.051(2) 0.0470(19) 0.0031(16) 0.0242(18) 0.0093(18)
C31 0.053(2) 0.050(2) 0.062(2) 0.0096(17) 0.0258(18) 0.0099(16)
C32 0.0406(17) 0.0393(17) 0.0486(18) 0.0076(14) 0.0095(14) 0.0068(13)
C33 0.078(3) 0.081(3) 0.053(2) 0.003(2) 0.027(2) 0.011(2)
C34 0.073(3) 0.086(3) 0.056(2) 0.020(2) 0.033(2) 0.019(2)
C35 0.092(4) 0.100(4) 0.046(2) 0.011(2) 0.012(2) 0.013(3)
C36 0.085(3) 0.085(4) 0.055(2) -0.011(2) 0.021(2) 0.007(3)
C37 0.0351(15) 0.0352(16) 0.0351(14) 0.0123(12) 0.0047(11) 0.0066(12)
C38 0.0378(16) 0.0368(17) 0.0434(16) 0.0062(13) -0.0025(13) 0.0064(13)
C39 0.0429(17) 0.0322(16) 0.0547(19) 0.0082(14) 0.0020(14) 0.0082(13)
C40 0.0362(15) 0.0399(17) 0.0418(15) 0.0184(13) 0.0046(12) 0.0082(12)
C41 0.0316(14) 0.0420(17) 0.0456(16) 0.0173(14) 0.0002(12) 0.0035(12)
C42 0.0390(16) 0.0342(16) 0.0427(16) 0.0130(13) 0.0005(13) 0.0024(12)
C43 0.0400(17) 0.0435(18) 0.0561(19) 0.0255(15) 0.0028(14) 0.0096(14)
C44 0.067(3) 0.050(2) 0.068(2) 0.0247(19) 0.009(2) 0.0277(19)
C45 0.0392(19) 0.071(3) 0.112(4) 0.053(3) -0.001(2) 0.0169(18)
C46 0.065(2) 0.057(2) 0.058(2) 0.0304(19) 0.0098(18) 0.0165(18)
C47 0.0465(17) 0.0349(16) 0.0306(14) 0.0112(12) 0.0061(12) 0.0102(13)
C48 0.0457(17) 0.0363(16) 0.0363(15) 0.0115(13) 0.0048(13) 0.0070(13)
C49 0.062(2) 0.0405(18) 0.0371(16) 0.0167(14) 0.0081(15) 0.0068(15)
C50 0.063(2) 0.0423(19) 0.0369(16) 0.0124(14) 0.0025(15) 0.0095(16)
C51 0.065(2) 0.0412(19) 0.0383(16) 0.0073(14) -0.0063(15) 0.0035(16)
C52 0.054(2) 0.0357(17) 0.0408(16) 0.0120(13) 0.0002(14) 0.0033(14)
C53 0.092(3) 0.052(2) 0.0389(18) 0.0150(16) -0.0053(19) 0.013(2)
C54 0.116(4) 0.059(3) 0.054(2) 0.021(2) -0.015(3) 0.023(3)
C55 0.102(4) 0.073(3) 0.051(2) 0.019(2) -0.022(2) 0.011(3)
C56 0.111(4) 0.076(3) 0.0393(19) 0.022(2) 0.008(2) 0.018(3)
C57 0.0418(16) 0.0354(16) 0.0306(13) 0.0099(12) 0.0073(12) 0.0073(12)
C58 0.063(2) 0.0316(16) 0.0435(17) 0.0085(13) 0.0190(15) 0.0035(14)
C59 0.062(2) 0.0384(17) 0.0398(16) 0.0118(14) 0.0210(15) 0.0080(15)
C60 0.0502(18) 0.0344(16) 0.0365(15) 0.0109(13) 0.0104(13) 0.0119(13)
C61 0.0565(19) 0.0314(16) 0.0378(15) 0.0081(13) 0.0111(14) 0.0084(13)
C62 0.0498(18) 0.0339(16) 0.0340(14) 0.0126(12) 0.0101(13) 0.0081(13)
C63 0.061(2) 0.0442(19) 0.0390(16) 0.0104(14) 0.0140(15) 0.0143(16)
C64 0.083(3) 0.044(2) 0.049(2) 0.0039(16) 0.0233(19) 0.0114(19)
C65 0.083(3) 0.082(3) 0.044(2) 0.015(2) 0.004(2) 0.023(3)
C66 0.078(3) 0.055(2) 0.057(2) 0.0091(18) 0.033(2) 0.017(2)
C67 0.0397(16) 0.0349(16) 0.0316(13) 0.0060(12) 0.0069(12) 0.0093(12)
C68 0.0470(18) 0.0411(17) 0.0396(15) 0.0118(13) 0.0114(13) 0.0123(14)
C69 0.0453(18) 0.054(2) 0.0396(16) 0.0084(15) 0.0101(14) 0.0199(15)
C70 0.0539(19) 0.0471(19) 0.0348(15) 0.0094(14) 0.0056(14) 0.0245(15)
C71 0.057(2) 0.0390(18) 0.0461(17) 0.0157(14) 0.0082(15) 0.0114(15)
C72 0.0457(17) 0.0374(17) 0.0461(17) 0.0143(14) 0.0081(14) 0.0096(13)
C73 0.069(3) 0.066(3) 0.0489(19) 0.0148(18) 0.0055(18) 0.039(2)
C74 0.083(4) 0.127(5) 0.090(4) 0.052(4) 0.035(3) 0.068(4)
C75 0.149(7) 0.068(4) 0.112(5) -0.008(3) -0.032(5) 0.064(4)
C76 0.085(3) 0.097(4) 0.067(3) 0.042(3) 0.018(2) 0.050(3)
C77 0.0403(16) 0.0365(16) 0.0307(13) 0.0149(12) 0.0025(12) 0.0044(12)
C78 0.0406(16) 0.0384(16) 0.0324(13) 0.0163(12) 0.0049(12) 0.0049(12)
C79 0.0369(15) 0.0398(17) 0.0329(14) 0.0125(12) 0.0052(12) 0.0078(12)
C80 0.0434(17) 0.0454(18) 0.0318(14) 0.0118(13) 0.0029(12) 0.0107(13)
C81 0.0440(17) 0.0405(17) 0.0317(14) 0.0130(12) 0.0042(12) 0.0115(13)
C82 0.0441(16) 0.0380(16) 0.0313(13) 0.0136(12) 0.0051(12) 0.0077(13)
C83 0.0488(18) 0.0358(16) 0.0368(15) 0.0155(13) 0.0025(13) 0.0080(13)
C84 0.083(3) 0.0408(19) 0.0390(17) 0.0163(15) 0.0021(17) 0.0056(18)
C85 0.137(5) 0.047(2) 0.0394(19) 0.0104(17) -0.009(2) -0.009(3)
C86 0.154(6) 0.047(3) 0.055(2) 0.019(2) -0.007(3) -0.029(3)
C87 0.126(4) 0.048(2) 0.046(2) 0.0244(18) 0.001(2) -0.014(2)
C88 0.069(2) 0.0414(19) 0.0385(16) 0.0172(14) 0.0000(16) 0.0039(16)
C89 0.232(11) 0.066(4) 0.081(4) 0.025(3) -0.015(5) -0.063(5)
C90 0.130(8) 0.120(7) 0.223(12) -0.025(7) 0.080(8) -0.036(6)
C91 0.112(5) 0.061(3) 0.107(4) 0.018(3) -0.005(4) -0.024(3)
C92 0.237(11) 0.063(4) 0.140(7) 0.060(4) -0.042(7) -0.054(5)
C93 0.0446(18) 0.049(2) 0.0458(17) 0.0221(15) 0.0053(14) 0.0143(15)
C94 0.063(2) 0.054(2) 0.067(2) 0.0160(19) 0.002(2) 0.0232(19)
C95 0.086(5) 0.074(3) 0.047(3) 0.027(2) 0.012(2) 0.045(3)
C96 0.073(5) 0.074(4) 0.080(5) 0.045(4) 0.013(3) 0.035(4)
C97 0.086(5) 0.074(3) 0.047(3) 0.027(2) 0.012(2) 0.045(3)
C98 0.064(2) 0.071(3) 0.049(2) 0.0295(19) -0.0012(18) 0.017(2)
C99 0.123(7) 0.109(7) 0.096(6) 0.051(5) 0.012(5) 0.075(6)
C100 0.206(11) 0.189(11) 0.149(6) 0.087(7) 0.013(7) 0.134(10)
C101 0.206(11) 0.189(11) 0.149(6) 0.087(7) 0.013(7) 0.134(10)
C102 0.206(11) 0.189(11) 0.149(6) 0.087(7) 0.013(7) 0.134(10)
C103 0.0418(17) 0.0468(19) 0.0373(15) 0.0124(14) -0.0001(13) 0.0110(14)
C104 0.051(2) 0.057(2) 0.0383(16) 0.0077(15) 0.0017(14) 0.0161(16)
C105 0.055(2) 0.067(3) 0.0422(18) 0.0038(17) -0.0065(16) 0.0134(18)
C106 0.049(2) 0.074(3) 0.056(2) 0.009(2) -0.0040(18) 0.0184(19)
C107 0.043(2) 0.079(3) 0.054(2) 0.007(2) 0.0023(16) 0.0220(19)
C108 0.0452(19) 0.058(2) 0.0415(17) 0.0077(16) 0.0036(14) 0.0157(16)
C109 0.049(3) 0.308(16) 0.117(6) -0.012(7) -0.007(3) 0.057(6)
C110 0.070(5) 0.219(14) 0.318(19) -0.101(13) -0.076(8) 0.018(6)
C111 0.090(7) 0.58(4) 0.32(2) 0.34(3) -0.016(9) 0.063(13)
C112 0.059(3) 0.138(6) 0.074(3) 0.002(3) -0.017(3) 0.034(3)
C113 0.0362(15) 0.0400(17) 0.0348(14) 0.0124(12) 0.0024(12) 0.0042(12)
C114 0.0457(18) 0.0469(19) 0.0433(17) 0.0055(14) 0.0159(14) 0.0039(14)
C115 0.0441(18) 0.050(2) 0.0448(17) 0.0073(15) 0.0130(14) 0.0001(15)
C116 0.0476(18) 0.0402(17) 0.0383(15) 0.0097(13) 0.0098(13) 0.0018(14)
C117 0.0492(18) 0.0415(18) 0.0389(15) 0.0108(13) 0.0134(14) 0.0087(14)
C118 0.0401(16) 0.0454(18) 0.0351(14) 0.0145(13) 0.0091(12) 0.0071(13)
C119 0.062(2) 0.048(2) 0.0491(19) 0.0042(16) 0.0169(17) -0.0068(17)
C120 0.102(4) 0.047(3) 0.102(4) 0.021(3) 0.029(3) 0.004(2)
C121 0.078(3) 0.063(3) 0.078(3) -0.004(2) 0.027(2) -0.021(2)
C122 0.123(5) 0.074(3) 0.051(2) 0.001(2) -0.001(3) -0.031(3)
C123 0.0422(16) 0.0361(16) 0.0387(15) 0.0174(13) -0.0024(12) 0.0011(12)
C124 0.0497(19) 0.052(2) 0.0431(17) 0.0244(15) -0.0005(14) -0.0034(15)
C125 0.071(3) 0.054(2) 0.059(2) 0.0361(19) -0.013(2) -0.012(2)
C126 0.072(3) 0.041(2) 0.069(2) 0.0264(19) -0.020(2) 0.0015(18)
C127 0.057(2) 0.045(2) 0.063(2) 0.0217(18) -0.0051(18) 0.0133(16)
C128 0.0465(18) 0.0420(18) 0.0485(17) 0.0213(15) 0.0014(14) 0.0086(14)
C129 0.099(4) 0.048(2) 0.094(4) 0.034(2) -0.033(3) 0.003(2)
C130 0.157(8) 0.068(4) 0.180(8) 0.049(5) -0.071(7) 0.025(4)
C131 0.247(11) 0.068(4) 0.110(5) 0.060(4) -0.008(6) 0.022(5)
C132 0.183(8) 0.041(3) 0.114(5) 0.018(3) -0.057(5) 0.020(3)
C133 0.050(2) 0.075(3) 0.058(2) 0.041(2) 0.0012(17) -0.0054(19)
C134 0.073(5) 0.074(4) 0.080(5) 0.045(4) 0.013(3) 0.035(4)
C135 0.206(11) 0.189(11) 0.149(6) 0.087(7) 0.013(7) 0.134(10)
C136 0.101(4) 0.100(4) 0.077(3) 0.051(3) 0.010(3) -0.018(3)
C137 0.123(7) 0.109(7) 0.096(6) 0.051(5) 0.012(5) 0.075(6)
C138 0.077(3) 0.088(4) 0.081(3) 0.026(3) 0.006(3) 0.014(3)
C139 0.139(6) 0.101(5) 0.104(5) 0.057(4) 0.051(4) 0.028(4)
C140 0.109(5) 0.140(7) 0.107(5) 0.048(5) 0.026(4) 0.047(5)
C141 0.091(4) 0.102(4) 0.071(3) 0.036(3) 0.008(3) 0.006(3)
C142 0.173(5) 0.153(5) 0.065(2) 0.047(3) 0.007(3) -0.039(4)
C143 0.173(5) 0.153(5) 0.065(2) 0.047(3) 0.007(3) -0.039(4)
C144 0.173(5) 0.153(5) 0.065(2) 0.047(3) 0.007(3) -0.039(4)
C145 0.146(9) 0.095(8) 0.085(5) 0.024(7) 0.032(6) -0.012(8)
C146 0.147(7) 0.146(8) 0.082(4) 0.039(5) 0.010(4) -0.011(6)
C147 0.0405(17) 0.0415(17) 0.0403(16) 0.0158(13) 0.0074(13) 0.0036(13)
C148 0.146(9) 0.095(8) 0.085(5) 0.024(7) 0.032(6) -0.012(8)
C149 0.086(5) 0.074(3) 0.047(3) 0.027(2) 0.012(2) 0.045(3)
C150 0.048(2) 0.064(3) 0.067(2) 0.008(2) 0.0222(18) -0.0020(18)
C151 0.050(2) 0.069(3) 0.059(2) 0.012(2) 0.0090(18) -0.0078(19)
C152 0.046(2) 0.057(2) 0.065(2) 0.0201(19) 0.0115(17) 0.0019(16)
C153 0.049(2) 0.066(3) 0.086(3) 0.016(2) 0.009(2) -0.0021(19)
C154 0.060(3) 0.060(3) 0.121(5) 0.019(3) 0.001(3) 0.003(2)
C155 0.057(3) 0.060(3) 0.109(4) 0.021(3) -0.003(3) 0.006(2)
C156 0.081(4) 0.063(3) 0.120(5) 0.029(3) 0.010(3) 0.010(3)
C157 0.093(4) 0.059(3) 0.126(5) 0.011(3) 0.015(4) 0.013(3)
C158 0.135(6) 0.057(3) 0.121(5) 0.018(3) 0.032(5) 0.017(3)
C159 0.141(7) 0.065(4) 0.199(10) -0.011(5) 0.011(7) 0.026(4)
C160 0.050(2) 0.061(2) 0.064(2) 0.0338(19) 0.0103(17) 0.0140(17)
C161 0.086(5) 0.074(3) 0.047(3) 0.027(2) 0.012(2) 0.045(3)
C162 0.206(11) 0.189(11) 0.149(6) 0.087(7) 0.013(7) 0.134(10)
C163 0.055(2) 0.067(3) 0.061(2) 0.019(2) 0.0200(18) 0.0015(19)
C164 0.070(3) 0.065(3) 0.073(3) 0.027(2) 0.021(2) -0.001(2)
C165 0.067(3) 0.069(3) 0.060(2) 0.025(2) 0.009(2) 0.004(2)
C166 0.061(3) 0.073(3) 0.074(3) 0.034(2) 0.017(2) 0.007(2)
C167 0.063(2) 0.057(2) 0.066(2) 0.021(2) 0.014(2) 0.0027(19)
C168 0.062(2) 0.061(3) 0.065(2) 0.015(2) 0.011(2) 0.002(2)
C169 0.061(2) 0.058(2) 0.062(2) 0.0190(19) 0.0043(19) 0.0006(19)
C170 0.058(2) 0.062(3) 0.065(2) 0.010(2) 0.0066(19) 0.0077(19)
C171 0.064(2) 0.054(2) 0.062(2) 0.0115(19) 0.0009(19) 0.0042(19)
C172 0.082(3) 0.071(3) 0.058(2) 0.015(2) 0.006(2) -0.023(2)
C173 0.050(2) 0.067(3) 0.086(3) 0.047(2) 0.021(2) 0.0188(19)
C174 0.173(5) 0.153(5) 0.065(2) 0.047(3) 0.007(3) -0.039(4)
C175 0.206(11) 0.189(11) 0.149(6) 0.087(7) 0.013(7) 0.134(10)
C176 0.195(4) 0.221(5) 0.207(4) 0.114(4) -0.037(4) -0.064(4)
C177 0.195(4) 0.221(5) 0.207(4) 0.114(4) -0.037(4) -0.064(4)
C178 0.195(4) 0.221(5) 0.207(4) 0.114(4) -0.037(4) -0.064(4)
C179 0.195(4) 0.221(5) 0.207(4) 0.114(4) -0.037(4) -0.064(4)
C180 0.195(4) 0.221(5) 0.207(4) 0.114(4) -0.037(4) -0.064(4)
C181 0.195(4) 0.221(5) 0.207(4) 0.114(4) -0.037(4) -0.064(4)
C182 0.195(4) 0.221(5) 0.207(4) 0.114(4) -0.037(4) -0.064(4)
C183 0.195(4) 0.221(5) 0.207(4) 0.114(4) -0.037(4) -0.064(4)
C184 0.195(4) 0.221(5) 0.207(4) 0.114(4) -0.037(4) -0.064(4)
C185 0.195(4) 0.221(5) 0.207(4) 0.114(4) -0.037(4) -0.064(4)
C186 0.173(5) 0.153(5) 0.065(2) 0.047(3) 0.007(3) -0.039(4)

loop_
_atom_type_symbol
_atom_type_description
_atom_type_scat_dispersion_real
_atom_type_scat_dispersion_imag
_atom_type_scat_source
C C 0.0181 0.0091 'International Tables Vol C Tables 4.2.6.8 and 6.1.1.4'
H H 0.0000 0.0000 'International Tables Vol C Tables 4.2.6.8 and 6.1.1.4'
O O 0.0492 0.0322 'International Tables Vol C Tables 4.2.6.8 and 6.1.1.4'

loop_
_exptl_crystal_face_index_h
_exptl_crystal_face_index_k
_exptl_crystal_face_index_l
_exptl_crystal_face_perp_dist
-1 3 -18 0.2479
-10 1 7 0.1472
-8 0 11 0.1478
0 -3 18 0.2482
9 -1 -9 0.1321
-1 12 -1 0.1033
4 -11 9 0.1301
0 -11 -1 0.0953
-3 12 -7 0.1555
7 6 -13 0.1521
-7 -6 13 0.1521

loop_
_geom_angle_atom_site_label_1
_geom_angle_atom_site_label_2
_geom_angle_atom_site_label_3
_geom_angle
_geom_angle_site_symmetry_1
_geom_angle_site_symmetry_3
_geom_angle_publ_flag
C133 O135 C136 117.9(4) . . ?
C147 O149 C150 113.5(3) . . ?
C160 O162 C163 115.5(3) . . ?
C173 O175 C176 115.5(6) . . ?
C2 C1 H1 119.2 . . ?
C2 C1 C10 121.6(3) . . ?
C10 C1 H1 119.2 . . ?
C1 C2 H2 119.2 . . ?
C3 C2 C1 121.6(3) . . ?
C3 C2 H2 119.2 . . ?
C2 C3 C4 119.3(3) . . ?
C2 C3 C160 114.8(3) . . ?
C4 C3 C160 124.8(3) . . ?
C5 C4 C3 124.2(3) . . ?
C5 C4 C9 118.1(3) . . ?
C9 C4 C3 117.7(3) . . ?
C4 C5 C173 124.4(3) . . ?
C6 C5 C4 119.6(3) . . ?
C6 C5 C173 115.1(3) . . ?
C5 C6 H6 118.9 . . ?
C5 C6 C7 122.3(3) . . ?
C7 C6 H6 118.9 . . ?
C6 C7 H7 119.6 . . ?
C8 C7 C6 120.8(3) . . ?
C8 C7 H7 119.6 . . ?
C7 C8 C9 117.7(3) . . ?
C7 C8 C13 123.5(3) . . ?
C9 C8 C13 118.8(2) . . ?
C4 C9 C8 120.3(3) . . ?
C10 C9 C4 120.8(3) . . ?
C10 C9 C8 118.9(3) . . ?
C1 C10 C9 117.5(3) . . ?
C1 C10 C11 123.2(3) . . ?
C9 C10 C11 119.3(3) . . ?
C12 C11 C10 118.5(3) . . ?
C20 C11 C10 122.6(3) . . ?
C20 C11 C12 118.9(3) . . ?
C11 C12 C13 119.3(3) . . ?
C11 C12 C17 120.4(3) . . ?
C17 C12 C13 120.4(3) . . ?
C12 C13 C8 118.2(3) . . ?
C14 C13 C8 123.8(3) . . ?
C14 C13 C12 118.0(3) . . ?
C13 C14 C15 119.6(3) . . ?
C13 C14 C21 125.8(3) . . ?
C15 C14 C21 114.6(3) . . ?
C14 C15 H15 118.5 . . ?
C16 C15 C14 123.0(3) . . ?
C16 C15 H15 118.5 . . ?
C15 C16 C17 119.4(3) . . ?
C15 C16 C147 118.7(3) . . ?
C17 C16 C147 120.9(3) . . ?
C12 C17 C18 117.9(3) . . ?
C16 C17 C12 118.5(3) . . ?
C16 C17 C18 123.6(3) . . ?
C17 C18 C133 122.5(3) . . ?
C19 C18 C17 119.2(3) . . ?
C19 C18 C133 117.8(3) . . ?
C18 C19 H19 118.6 . . ?
C18 C19 C20 122.9(3) . . ?
C20 C19 H19 118.6 . . ?
C11 C20 C77 124.2(3) . . ?
C19 C20 C11 118.6(3) . . ?
C19 C20 C77 117.2(3) . . ?
C22 C21 C14 118.9(3) . . ?
C22 C21 C26 121.1(3) . . ?
C26 C21 C14 119.7(3) . . ?
C21 C22 C23 119.7(3) . . ?
C21 C22 C27 118.5(3) . . ?
C23 C22 C27 121.8(3) . . ?
C22 C23 C24 119.2(3) . . ?
C22 C23 C37 121.4(3) . . ?
C24 C23 C37 119.3(3) . . ?
C23 C24 C47 118.5(3) . . ?
C25 C24 C23 120.9(3) . . ?
C25 C24 C47 120.5(3) . . ?
C24 C25 C26 119.9(3) . . ?
C24 C25 C57 119.8(3) . . ?
C26 C25 C57 120.2(3) . . ?
C21 C26 C25 119.1(3) . . ?
C21 C26 C67 120.0(3) . . ?
C25 C26 C67 120.9(3) . . ?
C28 C27 C22 120.3(3) . . ?
C32 C27 C22 121.4(3) . . ?
C32 C27 C28 117.6(3) . . ?
C27 C28 H28 119.5 . . ?
C29 C28 C27 121.0(3) . . ?
C29 C28 H28 119.5 . . ?
C28 C29 H29 119.1 . . ?
C30 C29 C28 121.8(4) . . ?
C30 C29 H29 119.1 . . ?
C29 C30 C31 117.7(3) . . ?
C29 C30 C33 118.1(4) . . ?
C31 C30 C33 124.2(4) . . ?
C30 C31 H31 119.4 . . ?
C30 C31 C32 121.2(4) . . ?
C32 C31 H31 119.4 . . ?
C27 C32 C31 120.2(3) . . ?
C27 C32 H32 119.9 . . ?
C31 C32 H32 119.9 . . ?
C34 C33 C30 110.6(4) . . ?
C34 C33 C35 107.2(5) . . ?
C35 C33 C30 110.7(4) . . ?
C36 C33 C30 109.5(4) . . ?
C36 C33 C34 111.0(4) . . ?
C36 C33 C35 107.8(5) . . ?
C33 C34 H34A 109.5 . . ?
C33 C34 H34B 109.4 . . ?
C33 C34 H34C 109.4 . . ?
H34A C34 H34B 109.5 . . ?
H34A C34 H34C 109.5 . . ?
H34B C34 H34C 109.5 . . ?
C33 C35 H35A 109.4 . . ?
C33 C35 H35B 109.5 . . ?
C33 C35 H35C 109.6 . . ?
H35A C35 H35B 109.5 . . ?
H35A C35 H35C 109.4 . . ?
H35B C35 H35C 109.5 . . ?
C33 C36 H36A 109.5 . . ?
C33 C36 H36B 109.4 . . ?
C33 C36 H36C 109.6 . . ?
H36A C36 H36B 109.5 . . ?
H36A C36 H36C 109.5 . . ?
H36B C36 H36C 109.5 . . ?
C38 C37 C23 121.2(3) . . ?
C42 C37 C23 121.3(3) . . ?
C42 C37 C38 117.3(3) . . ?
C37 C38 H38 119.4 . . ?
C39 C38 C37 121.2(3) . . ?
C39 C38 H38 119.4 . . ?
C38 C39 H39 119.0 . . ?
C38 C39 C40 122.0(3) . . ?
C40 C39 H39 119.0 . . ?
C39 C40 C41 116.5(3) . . ?
C39 C40 C43 121.7(3) . . ?
C41 C40 C43 121.6(3) . . ?
C40 C41 H41 119.2 . . ?
C40 C41 C42 121.6(3) . . ?
C42 C41 H41 119.2 . . ?
C37 C42 C41 121.1(3) . . ?
C37 C42 H42 119.4 . . ?
C41 C42 H42 119.4 . . ?
C40 C43 C45 112.7(3) . . ?
C40 C43 C46 106.7(3) . . ?
C44 C43 C40 112.0(3) . . ?
C44 C43 C45 108.4(4) . . ?
C44 C43 C46 109.4(3) . . ?
C46 C43 C45 107.4(4) . . ?
C43 C44 H44A 109.5 . . ?
C43 C44 H44B 109.5 . . ?
C43 C44 H44C 109.4 . . ?
H44A C44 H44B 109.5 . . ?
H44A C44 H44C 109.5 . . ?
H44B C44 H44C 109.5 . . ?
C43 C45 H45A 109.5 . . ?
C43 C45 H45B 109.4 . . ?
C43 C45 H45C 109.5 . . ?
H45A C45 H45B 109.5 . . ?
H45A C45 H45C 109.5 . . ?
H45B C45 H45C 109.5 . . ?
C43 C46 H46A 109.5 . . ?
C43 C46 H46B 109.5 . . ?
C43 C46 H46C 109.5 . . ?
H46A C46 H46B 109.5 . . ?
H46A C46 H46C 109.4 . . ?
H46B C46 H46C 109.5 . . ?
C48 C47 C24 120.6(3) . . ?
C52 C47 C24 121.5(3) . . ?
C52 C47 C48 117.8(3) . . ?
C47 C48 H48 119.7 . . ?
C49 C48 C47 120.6(3) . . ?
C49 C48 H48 119.7 . . ?
C48 C49 H49 118.9 . . ?
C48 C49 C50 122.1(3) . . ?
C50 C49 H49 118.9 . . ?
C49 C50 C53 120.1(3) . . ?
C51 C50 C49 116.7(3) . . ?
C51 C50 C53 123.0(3) . . ?
C50 C51 H51 119.1 . . ?
C52 C51 C50 121.7(3) . . ?
C52 C51 H51 119.1 . . ?
C47 C52 H52 119.5 . . ?
C51 C52 C47 121.0(3) . . ?
C51 C52 H52 119.5 . . ?
C50 C53 C55 111.8(4) . . ?
C50 C53 C56 108.9(4) . . ?
C54 C53 C50 110.7(3) . . ?
C54 C53 C55 108.6(4) . . ?
C54 C53 C56 108.6(4) . . ?
C55 C53 C56 108.2(4) . . ?
C53 C54 H54A 109.4 . . ?
C53 C54 H54B 109.5 . . ?
C53 C54 H54C 109.5 . . ?
H54A C54 H54B 109.5 . . ?
H54A C54 H54C 109.4 . . ?
H54B C54 H54C 109.5 . . ?
C53 C55 H55A 109.5 . . ?
C53 C55 H55B 109.5 . . ?
C53 C55 H55C 109.5 . . ?
H55A C55 H55B 109.5 . . ?
H55A C55 H55C 109.5 . . ?
H55B C55 H55C 109.5 . . ?
C53 C56 H56A 109.5 . . ?
C53 C56 H56B 109.5 . . ?
C53 C56 H56C 109.5 . . ?
H56A C56 H56B 109.5 . . ?
H56A C56 H56C 109.5 . . ?
H56B C56 H56C 109.5 . . ?
C58 C57 C25 121.3(3) . . ?
C62 C57 C25 121.3(3) . . ?
C62 C57 C58 117.2(3) . . ?
C57 C58 H58 119.2 . . ?
C59 C58 C57 121.5(3) . . ?
C59 C58 H58 119.2 . . ?
C58 C59 H59 119.4 . . ?
C58 C59 C60 121.3(3) . . ?
C60 C59 H59 119.4 . . ?
C59 C60 C63 120.3(3) . . ?
C61 C60 C59 117.1(3) . . ?
C61 C60 C63 122.5(3) . . ?
C60 C61 H61 119.4 . . ?
C62 C61 C60 121.2(3) . . ?
C62 C61 H61 119.4 . . ?
C57 C62 C61 121.6(3) . . ?
C57 C62 H62 119.2 . . ?
C61 C62 H62 119.2 . . ?
C60 C63 C66 110.6(3) . . ?
C64 C63 C60 112.9(3) . . ?
C64 C63 C65 108.5(4) . . ?
C64 C63 C66 107.4(3) . . ?
C65 C63 C60 107.7(3) . . ?
C65 C63 C66 109.8(4) . . ?
C63 C64 H64A 109.5 . . ?
C63 C64 H64B 109.5 . . ?
C63 C64 H64C 109.4 . . ?
H64A C64 H64B 109.5 . . ?
H64A C64 H64C 109.5 . . ?
H64B C64 H64C 109.5 . . ?
C63 C65 H65A 109.5 . . ?
C63 C65 H65B 109.5 . . ?
C63 C65 H65C 109.5 . . ?
H65A C65 H65B 109.5 . . ?
H65A C65 H65C 109.4 . . ?
H65B C65 H65C 109.5 . . ?
C63 C66 H66A 109.5 . . ?
C63 C66 H66B 109.5 . . ?
C63 C66 H66C 109.5 . . ?
H66A C66 H66B 109.5 . . ?
H66A C66 H66C 109.5 . . ?
H66B C66 H66C 109.5 . . ?
C68 C67 C26 122.1(3) . . ?
C68 C67 C72 118.0(3) . . ?
C72 C67 C26 119.9(3) . . ?
C67 C68 H68 119.5 . . ?
C69 C68 C67 121.0(3) . . ?
C69 C68 H68 119.5 . . ?
C68 C69 H69 119.3 . . ?
C70 C69 C68 121.5(3) . . ?
C70 C69 H69 119.3 . . ?
C69 C70 C71 117.3(3) . . ?
C69 C70 C73 123.6(4) . . ?
C71 C70 C73 119.1(4) . . ?
C70 C71 H71 119.3 . . ?
C72 C71 C70 121.5(3) . . ?
C72 C71 H71 119.3 . . ?
C67 C72 H72 119.6 . . ?
C71 C72 C67 120.7(3) . . ?
C71 C72 H72 119.6 . . ?
C70 C73 C74 111.3(4) . . ?
C70 C73 C76 108.4(3) . . ?
C75 C73 C70 110.0(4) . . ?
C75 C73 C74 108.0(5) . . ?
C75 C73 C76 112.4(5) . . ?
C76 C73 C74 106.7(4) . . ?
C73 C74 H74A 109.4 . . ?
C73 C74 H74B 109.5 . . ?
C73 C74 H74C 109.5 . . ?
H74A C74 H74B 109.5 . . ?
H74A C74 H74C 109.5 . . ?
H74B C74 H74C 109.5 . . ?
C73 C75 H75A 109.5 . . ?
C73 C75 H75B 109.4 . . ?
C73 C75 H75C 109.5 . . ?
H75A C75 H75B 109.5 . . ?
H75A C75 H75C 109.4 . . ?
H75B C75 H75C 109.4 . . ?
C73 C76 H76A 109.5 . . ?
C73 C76 H76B 109.5 . . ?
C73 C76 H76C 109.4 . . ?
H76A C76 H76B 109.5 . . ?
H76A C76 H76C 109.5 . . ?
H76B C76 H76C 109.5 . . ?
C78 C77 C20 119.2(3) . . ?
C82 C77 C20 120.7(3) . . ?
C82 C77 C78 120.1(3) . . ?
C77 C78 C123 122.1(3) . . ?
C79 C78 C77 120.0(3) . . ?
C79 C78 C123 118.0(3) . . ?
C78 C79 C113 120.4(3) . . ?
C80 C79 C78 119.9(3) . . ?
C80 C79 C113 119.7(3) . . ?
C79 C80 C81 119.8(3) . . ?
C79 C80 C103 121.0(3) . . ?
C81 C80 C103 119.2(3) . . ?
C80 C81 C93 118.7(3) . . ?
C82 C81 C80 120.4(3) . . ?
C82 C81 C93 120.9(3) . . ?
C77 C82 C83 120.4(3) . . ?
C81 C82 C77 119.5(3) . . ?
C81 C82 C83 120.1(3) . . ?
C84 C83 C82 122.1(3) . . ?
C84 C83 C88 117.1(3) . . ?
C88 C83 C82 120.8(3) . . ?
C83 C84 H84 119.2 . . ?
C83 C84 C85 121.6(4) . . ?
C85 C84 H84 119.2 . . ?
C84 C85 H85 119.4 . . ?
C84 C85 C86 121.1(4) . . ?
C86 C85 H85 119.4 . . ?
C85 C86 C89 122.7(5) . . ?
C87 C86 C85 116.9(4) . . ?
C87 C86 C89 120.4(5) . . ?
C86 C87 H87 119.2 . . ?
C88 C87 C86 121.5(4) . . ?
C88 C87 H87 119.2 . . ?
C83 C88 H88 119.1 . . ?
C87 C88 C83 121.8(4) . . ?
C87 C88 H88 119.1 . . ?
C86 C89 C90 105.9(8) . . ?
C91 C89 C86 114.7(6) . . ?
C91 C89 C90 96.1(8) . . ?
C91 C89 C92 119.9(7) . . ?
C92 C89 C86 113.2(6) . . ?
C92 C89 C90 103.4(9) . . ?
C89 C90 H90A 109.1 . . ?
C89 C90 H90B 109.7 . . ?
C89 C90 H90C 109.6 . . ?
H90A C90 H90B 109.5 . . ?
H90A C90 H90C 109.5 . . ?
H90B C90 H90C 109.5 . . ?
C89 C91 H91A 109.5 . . ?
C89 C91 H91B 109.6 . . ?
C89 C91 H91C 109.3 . . ?
H91A C91 H91B 109.5 . . ?
H91A C91 H91C 109.5 . . ?
H91B C91 H91C 109.5 . . ?
C89 C92 H92A 109.4 . . ?
C89 C92 H92B 109.3 . . ?
C89 C92 H92C 109.6 . . ?
H92A C92 H92B 109.5 . . ?
H92A C92 H92C 109.5 . . ?
H92B C92 H92C 109.5 . . ?
C94 C93 C81 121.8(3) . . ?
C98 C93 C81 120.3(3) . . ?
C98 C93 C94 117.8(4) . . ?
C93 C94 H94 116.8 . . ?
C93 C94 H94A 123.8 . . ?
C93 C94 C161 112.3(5) . . ?
C95 C94 C93 126.4(6) . . ?
C95 C94 H94 116.8 . . ?
C161 C94 H94A 123.8 . . ?
C94 C95 H95 121.5 . . ?
C94 C95 C96 117.0(8) . . ?
C96 C95 H95 121.5 . . ?
C95 C96 C99 121.3(9) . . ?
C97 C96 C95 117.8(8) . . ?
C97 C96 C99 120.8(9) . . ?
C96 C97 H97 117.3 . . ?
C96 C97 C98 125.4(8) . . ?
C98 C97 H97 117.3 . . ?
C93 C98 C97 113.7(5) . . ?
C93 C98 H98A 116.2 . . ?
C93 C98 H98 123.1 . . ?
C97 C98 H98 123.1 . . ?
C149 C98 C93 127.5(6) . . ?
C149 C98 H98A 116.2 . . ?
C100 C99 C96 110.8(10) . . ?
C100 C99 C101 119.8(16) . . ?
C100 C99 C102 94.5(17) . . ?
C101 C99 C96 112.3(9) . . ?
C102 C99 C96 110.1(12) . . ?
C102 C99 C101 107.7(17) . . ?
C99 C100 H10A 109.7 . . ?
C99 C100 H10B 109.5 . . ?
C99 C100 H10C 109.2 . . ?
H10A C100 H10B 109.5 . . ?
H10A C100 H10C 109.5 . . ?
H10B C100 H10C 109.4 . . ?
C99 C101 H10D 109.3 . . ?
C99 C101 H10E 109.6 . . ?
C99 C101 H10F 109.5 . . ?
H10D C101 H10E 109.5 . . ?
H10D C101 H10F 109.5 . . ?
H10E C101 H10F 109.5 . . ?
C99 C102 H10G 109.2 . . ?
C99 C102 H10H 109.1 . . ?
C99 C102 H10I 110.1 . . ?
H10G C102 H10H 109.5 . . ?
H10G C102 H10I 109.5 . . ?
H10H C102 H10I 109.5 . . ?
C104 C103 C80 123.2(3) . . ?
C108 C103 C80 119.2(3) . . ?
C108 C103 C104 117.6(3) . . ?
C103 C104 H104 119.7 . . ?
C105 C104 C103 120.6(3) . . ?
C105 C104 H104 119.7 . . ?
C104 C105 H105 118.9 . . ?
C104 C105 C106 122.2(4) . . ?
C106 C105 H105 118.9 . . ?
C105 C106 C107 117.3(4) . . ?
C105 C106 C112 121.9(4) . . ?
C107 C106 C112 120.7(4) . . ?
C106 C107 H107 119.7 . . ?
C108 C107 C106 120.7(4) . . ?
C108 C107 H107 119.7 . . ?
C103 C108 C107 121.6(3) . . ?
C103 C108 H108 119.2 . . ?
C107 C108 H108 119.2 . . ?
H10J C109 H10K 109.5 . . ?
H10J C109 H10L 109.5 . . ?
H10K C109 H10L 109.4 . . ?
C112 C109 H10J 109.6 . . ?
C112 C109 H10K 109.4 . . ?
C112 C109 H10L 109.4 . . ?
H11A C110 H11B 109.5 . . ?
H11A C110 H11C 109.5 . . ?
H11B C110 H11C 109.5 . . ?
C112 C110 H11A 109.5 . . ?
C112 C110 H11B 108.9 . . ?
C112 C110 H11C 110.1 . . ?
H11D C111 H11E 109.5 . . ?
H11D C111 H11F 109.5 . . ?
H11E C111 H11F 109.5 . . ?
C112 C111 H11D 109.5 . . ?
C112 C111 H11E 111.2 . . ?
C112 C111 H11F 107.6 . . ?
C106 C112 C110 107.0(6) . . ?
C109 C112 C106 114.1(5) . . ?
C109 C112 C110 101.0(10) . . ?
C111 C112 C106 111.1(7) . . ?
C111 C112 C109 115.3(10) . . ?
C111 C112 C110 107.3(13) . . ?
C114 C113 C79 121.7(3) . . ?
C118 C113 C79 120.8(3) . . ?
C118 C113 C114 117.5(3) . . ?
C113 C114 H114 119.4 . . ?
C115 C114 C113 121.2(3) . . ?
C115 C114 H114 119.4 . . ?
C114 C115 H115 119.0 . . ?
C114 C115 C116 122.0(3) . . ?
C116 C115 H115 119.0 . . ?
C115 C116 C117 116.6(3) . . ?
C115 C116 C119 123.4(3) . . ?
C117 C116 C119 120.0(3) . . ?
C116 C117 H117 119.2 . . ?
C118 C117 C116 121.6(3) . . ?
C118 C117 H117 119.2 . . ?
C113 C118 C117 121.0(3) . . ?
C113 C118 H118 119.5 . . ?
C117 C118 H118 119.5 . . ?
C120 C119 C116 109.7(4) . . ?
C120 C119 C121 108.5(4) . . ?
C121 C119 C116 111.4(3) . . ?
C122 C119 C116 109.5(4) . . ?
C122 C119 C120 108.8(5) . . ?
C122 C119 C121 108.8(5) . . ?
C119 C120 H12A 109.5 . . ?
C119 C120 H12B 109.5 . . ?
C119 C120 H12C 109.5 . . ?
H12A C120 H12B 109.5 . . ?
H12A C120 H12C 109.5 . . ?
H12B C120 H12C 109.5 . . ?
C119 C121 H12D 109.6 . . ?
C119 C121 H12E 109.4 . . ?
C119 C121 H12F 109.4 . . ?
H12D C121 H12E 109.4 . . ?
H12D C121 H12F 109.5 . . ?
H12E C121 H12F 109.5 . . ?
C119 C122 H12G 109.5 . . ?
C119 C122 H12H 109.5 . . ?
C119 C122 H12I 109.4 . . ?
H12G C122 H12H 109.5 . . ?
H12G C122 H12I 109.5 . . ?
H12H C122 H12I 109.5 . . ?
C124 C123 C78 120.6(3) . . ?
C124 C123 C128 117.6(3) . . ?
C128 C123 C78 121.5(3) . . ?
C123 C124 H124 119.6 . . ?
C125 C124 C123 120.8(4) . . ?
C125 C124 H124 119.6 . . ?
C124 C125 H125 118.9 . . ?
C124 C125 C126 122.2(4) . . ?
C126 C125 H125 118.9 . . ?
C125 C126 C127 116.8(4) . . ?
C125 C126 C129 122.3(5) . . ?
C127 C126 C129 120.8(5) . . ?
C126 C127 H127 119.3 . . ?
C128 C127 C126 121.4(4) . . ?
C128 C127 H127 119.3 . . ?
C123 C128 H128 119.5 . . ?
C127 C128 C123 121.0(4) . . ?
C127 C128 H128 119.5 . . ?
C126 C129 C131 109.5(6) . . ?
C130 C129 C126 110.9(5) . . ?
C130 C129 C131 105.0(6) . . ?
C130 C129 C132 116.3(7) . . ?
C132 C129 C126 108.8(4) . . ?
C132 C129 C131 106.0(6) . . ?
C129 C130 H13A 109.5 . . ?
C129 C130 H13B 109.4 . . ?
C129 C130 H13C 109.5 . . ?
H13A C130 H13B 109.5 . . ?
H13A C130 H13C 109.5 . . ?
H13B C130 H13C 109.5 . . ?
C129 C131 H13D 109.5 . . ?
C129 C131 H13E 109.4 . . ?
C129 C131 H13F 109.5 . . ?
H13D C131 H13E 109.5 . . ?
H13D C131 H13F 109.5 . . ?
H13E C131 H13F 109.5 . . ?
C129 C132 H13G 109.5 . . ?
C129 C132 H13H 109.5 . . ?
C129 C132 H13I 109.4 . . ?
H13G C132 H13H 109.5 . . ?
H13G C132 H13I 109.4 . . ?
H13H C132 H13I 109.5 . . ?
O134 C133 O135 125.0(4) . . ?
O134 C133 C18 123.7(4) . . ?
O135 C133 C18 111.1(3) . . ?
C149 C134 C137 120.5(10) . . ?
C149 C134 C161 118.4(9) . . ?
C161 C134 C137 120.9(10) . . ?
H13J C135 H13K 109.4 . . ?
H13J C135 H13L 109.5 . . ?
H13K C135 H13L 109.5 . . ?
C137 C135 H13J 108.9 . . ?
C137 C135 H13K 109.8 . . ?
C137 C135 H13L 109.8 . . ?
O135 C136 H13M 110.0 . . ?
O135 C136 H13N 110.0 . . ?
O135 C136 C138 108.5(5) . . ?
H13M C136 H13N 108.4 . . ?
C138 C136 H13M 110.0 . . ?
C138 C136 H13N 110.0 . . ?
C135 C137 C134 109.1(11) . . ?
C135 C137 C162 109.2(19) . . ?
C162 C137 C134 111.2(11) . . ?
C175 C137 C134 111.3(14) . . ?
C175 C137 C135 109.8(19) . . ?
C175 C137 C162 106.2(18) . . ?
C136 C138 H13O 108.6 . . ?
C136 C138 H13P 108.6 . . ?
H13O C138 H13P 107.5 . . ?
C139 C138 C136 114.8(6) . . ?
C139 C138 H13O 108.6 . . ?
C139 C138 H13P 108.6 . . ?
C138 C139 H13Q 109.4 . . ?
C138 C139 H13R 109.4 . . ?
H13Q C139 H13R 108.0 . . ?
C140 C139 C138 111.2(8) . . ?
C140 C139 H13Q 109.4 . . ?
C140 C139 H13R 109.4 . . ?
C139 C140 H14A 108.0 . . ?
C139 C140 H14B 108.0 . . ?
C139 C140 C141 117.1(7) . . ?
H14A C140 H14B 107.3 . . ?
C141 C140 H14A 108.0 . . ?
C141 C140 H14B 108.0 . . ?
C140 C141 H14C 108.5 . . ?
C140 C141 H14D 108.5 . . ?
C140 C141 C142 115.1(7) . . ?
H14C C141 H14D 107.5 . . ?
C142 C141 H14C 108.5 . . ?
C142 C141 H14D 108.5 . . ?
C141 C142 H14E 109.5 . . ?
C141 C142 H14F 109.5 . . ?
C141 C142 H14G 107.2 . . ?
C141 C142 H14H 107.2 . . ?
H14E C142 H14F 108.1 . . ?
H14G C142 H14H 106.8 . . ?
C143 C142 C141 110.9(11) . . ?
C143 C142 H14E 109.5 . . ?
C143 C142 H14F 109.5 . . ?
C174 C142 C141 120.6(11) . . ?
C174 C142 H14G 107.2 . . ?
C174 C142 H14H 107.2 . . ?
C142 C143 H14I 104.3 . . ?
C142 C143 H14J 104.3 . . ?
C142 C143 C144 132(2) . . ?
H14I C143 H14J 105.6 . . ?
C144 C143 H14I 104.3 . . ?
C144 C143 H14J 104.3 . . ?
C143 C144 H14K 109.0 . . ?
C143 C144 H14L 109.0 . . ?
H14K C144 H14L 107.8 . . ?
C145 C144 C143 112.8(16) . . ?
C145 C144 H14K 109.0 . . ?
C145 C144 H14L 109.0 . . ?
C144 C145 H14M 108.7 . . ?
C144 C145 H14N 108.7 . . ?
C144 C145 C146 114.2(12) . . ?
H14M C145 H14N 107.6 . . ?
C146 C145 H14M 108.7 . . ?
C146 C145 H14N 108.7 . . ?
C145 C146 H14O 109.6 . . ?
C145 C146 H14P 109.6 . . ?
C145 C146 H14Q 109.3 . . ?
H14R C146 H14S 109.5 . . ?
H14R C146 H14T 109.5 . . ?
H14S C146 H14T 109.5 . . ?
H14O C146 H14P 109.5 . . ?
H14O C146 H14Q 109.5 . . ?
H14P C146 H14Q 109.5 . . ?
C148 C146 H14R 109.5 . . ?
C148 C146 H14S 109.5 . . ?
C148 C146 H14T 109.5 . . ?
O148 C147 O149 123.4(3) . . ?
O148 C147 C16 124.0(3) . . ?
O149 C147 C16 112.5(3) . . ?
C146 C148 H14U 110.4 . . ?
C146 C148 H14V 110.4 . . ?
H14U C148 H14V 108.6 . . ?
C186 C148 C146 106.5(11) . . ?
C186 C148 H14U 110.4 . . ?
C186 C148 H14V 110.4 . . ?
C98 C149 H149 121.3 . . ?
C134 C149 C98 117.4(9) . . ?
C134 C149 H149 121.3 . . ?
O149 C150 H15A 110.2 . . ?
O149 C150 H15B 110.2 . . ?
O149 C150 C151 107.8(3) . . ?
H15A C150 H15B 108.5 . . ?
C151 C150 H15A 110.2 . . ?
C151 C150 H15B 110.2 . . ?
C150 C151 H15C 109.1 . . ?
C150 C151 H15D 109.1 . . ?
C150 C151 C152 112.5(4) . . ?
H15C C151 H15D 107.8 . . ?
C152 C151 H15C 109.1 . . ?
C152 C151 H15D 109.1 . . ?
C151 C152 H15E 108.3 . . ?
C151 C152 H15F 108.3 . . ?
H15E C152 H15F 107.4 . . ?
C153 C152 C151 115.8(4) . . ?
C153 C152 H15E 108.3 . . ?
C153 C152 H15F 108.3 . . ?
C152 C153 H15G 108.1 . . ?
C152 C153 H15H 108.1 . . ?
C152 C153 C154 116.7(4) . . ?
H15G C153 H15H 107.3 . . ?
C154 C153 H15G 108.1 . . ?
C154 C153 H15H 108.1 . . ?
C153 C154 H15I 107.7 . . ?
C153 C154 H15J 107.7 . . ?
H15I C154 H15J 107.1 . . ?
C155 C154 C153 118.4(5) . . ?
C155 C154 H15I 107.7 . . ?
C155 C154 H15J 107.7 . . ?
C154 C155 H15K 107.7 . . ?
C154 C155 H15L 107.7 . . ?
C154 C155 C156 118.6(5) . . ?
H15K C155 H15L 107.1 . . ?
C156 C155 H15K 107.7 . . ?
C156 C155 H15L 107.7 . . ?
C155 C156 H15M 107.8 . . ?
C155 C156 H15N 107.8 . . ?
H15M C156 H15N 107.2 . . ?
C157 C156 C155 117.9(5) . . ?
C157 C156 H15M 107.8 . . ?
C157 C156 H15N 107.8 . . ?
C156 C157 H15O 107.5 . . ?
C156 C157 H15P 107.5 . . ?
C156 C157 C158 119.1(6) . . ?
H15O C157 H15P 107.0 . . ?
C158 C157 H15O 107.5 . . ?
C158 C157 H15P 107.5 . . ?
C157 C158 H15Q 107.3 . . ?
C157 C158 H15R 107.3 . . ?
H15Q C158 H15R 106.9 . . ?
C159 C158 C157 120.3(8) . . ?
C159 C158 H15Q 107.3 . . ?
C159 C158 H15R 107.3 . . ?
C158 C159 H15S 109.4 . . ?
C158 C159 H15T 109.4 . . ?
C158 C159 H15U 109.6 . . ?
H15S C159 H15T 109.5 . . ?
H15S C159 H15U 109.4 . . ?
H15T C159 H15U 109.5 . . ?
O161 C160 O162 124.4(4) . . ?
O161 C160 C3 123.4(4) . . ?
O162 C160 C3 112.3(3) . . ?
C94 C161 H161 117.5 . . ?
C134 C161 C94 125.0(9) . . ?
C134 C161 H161 117.5 . . ?
C137 C162 H16A 109.4 . . ?
C137 C162 H16B 109.7 . . ?
C137 C162 H16C 109.4 . . ?
H16A C162 H16B 109.5 . . ?
H16A C162 H16C 109.5 . . ?
H16B C162 H16C 109.5 . . ?
O162 C163 H16D 110.4 . . ?
O162 C163 H16E 110.4 . . ?
O162 C163 C164 106.6(4) . . ?
H16D C163 H16E 108.6 . . ?
C164 C163 H16D 110.4 . . ?
C164 C163 H16E 110.4 . . ?
C163 C164 H16F 108.5 . . ?
C163 C164 H16G 108.5 . . ?
C163 C164 C165 115.1(4) . . ?
H16F C164 H16G 107.5 . . ?
C165 C164 H16F 108.5 . . ?
C165 C164 H16G 108.5 . . ?
C164 C165 H16H 108.6 . . ?
C164 C165 H16I 108.6 . . ?
H16H C165 H16I 107.6 . . ?
C166 C165 C164 114.5(4) . . ?
C166 C165 H16H 108.6 . . ?
C166 C165 H16I 108.6 . . ?
C165 C166 H16J 108.8 . . ?
C165 C166 H16K 108.8 . . ?
C165 C166 C167 113.9(4) . . ?
H16J C166 H16K 107.7 . . ?
C167 C166 H16J 108.8 . . ?
C167 C166 H16K 108.8 . . ?
C166 C167 H16L 109.0 . . ?
C166 C167 H16M 109.0 . . ?
H16L C167 H16M 107.8 . . ?
C168 C167 C166 112.8(4) . . ?
C168 C167 H16L 109.0 . . ?
C168 C167 H16M 109.0 . . ?
C167 C168 H16N 108.6 . . ?
C167 C168 H16O 108.6 . . ?
H16N C168 H16O 107.6 . . ?
C169 C168 C167 114.6(4) . . ?
C169 C168 H16N 108.6 . . ?
C169 C168 H16O 108.6 . . ?
C168 C169 H16P 108.8 . . ?
C168 C169 H16Q 108.8 . . ?
C168 C169 C170 114.0(4) . . ?
H16P C169 H16Q 107.7 . . ?
C170 C169 H16P 108.8 . . ?
C170 C169 H16Q 108.8 . . ?
C169 C170 H17A 108.9 . . ?
C169 C170 H17B 108.9 . . ?
H17A C170 H17B 107.7 . . ?
C171 C170 C169 113.5(4) . . ?
C171 C170 H17A 108.9 . . ?
C171 C170 H17B 108.9 . . ?
C170 C171 H17C 108.9 . . ?
C170 C171 H17D 108.9 . . ?
C170 C171 C172 113.4(4) . . ?
H17C C171 H17D 107.7 . . ?
C172 C171 H17C 108.9 . . ?
C172 C171 H17D 108.9 . . ?
C171 C172 H17E 109.5 . . ?
C171 C172 H17F 109.5 . . ?
C171 C172 H17G 109.4 . . ?
H17E C172 H17F 109.5 . . ?
H17E C172 H17G 109.5 . . ?
H17F C172 H17G 109.5 . . ?
O174 C173 O175 123.2(4) . . ?
O174 C173 C5 125.1(4) . . ?
O175 C173 C5 111.5(3) . . ?
C142 C174 H17H 110.7 . . ?
C142 C174 H17I 110.7 . . ?
C142 C174 C186 105.2(12) . . ?
H17H C174 H17I 108.8 . . ?
C186 C174 H17H 110.7 . . ?
C186 C174 H17I 110.7 . . ?
C137 C175 H17J 109.2 . . ?
C137 C175 H17K 109.5 . . ?
C137 C175 H17L 109.7 . . ?
H17J C175 H17K 109.5 . . ?
H17J C175 H17L 109.5 . . ?
H17K C175 H17L 109.5 . . ?
O175 C176 H17M 110.1 . . ?
O175 C176 H17N 110.1 . . ?
H17M C176 H17N 108.4 . . ?
C177 C176 O175 108.0(11) . . ?
C177 C176 H17M 110.1 . . ?
C177 C176 H17N 110.1 . . ?
C176 C177 H17O 109.3 . . ?
C176 C177 H17P 109.3 . . ?
C176 C177 C178 111.5(16) . . ?
H17O C177 H17P 108.0 . . ?
C178 C177 H17O 109.3 . . ?
C178 C177 H17P 109.3 . . ?
C177 C178 H17Q 110.0 . . ?
C177 C178 H17R 110.0 . . ?
H17Q C178 H17R 108.4 . . ?
C179 C178 C177 108.3(12) . . ?
C179 C178 H17Q 110.0 . . ?
C179 C178 H17R 110.0 . . ?
C178 C179 H17S 109.1 . . ?
C178 C179 H17T 109.1 . . ?
C178 C179 C180 112.7(13) . . ?
H17S C179 H17T 107.8 . . ?
C180 C179 H17S 109.1 . . ?
C180 C179 H17T 109.1 . . ?
C179 C180 H18A 106.3 . . ?
C179 C180 H18B 106.3 . . ?
C179 C180 C181 123.9(13) . . ?
H18A C180 H18B 106.4 . . ?
C181 C180 H18A 106.3 . . ?
C181 C180 H18B 106.3 . . ?
C180 C181 H18C 112.4 . . ?
C180 C181 H18D 112.4 . . ?
H18C C181 H18D 109.9 . . ?
C182 C181 C180 97.0(14) . . ?
C182 C181 H18C 112.4 . . ?
C182 C181 H18D 112.4 . . ?
C181 C182 H18E 106.7 . . ?
C181 C182 H18F 106.7 . . ?
H18E C182 H18F 106.6 . . ?
C183 C182 C181 122.4(18) . . ?
C183 C182 H18E 106.7 . . ?
C183 C182 H18F 106.7 . . ?
C182 C183 H18G 103.0 . . ?
C182 C183 H18H 103.0 . . ?
H18G C183 H18H 105.1 . . ?
C184 C183 C182 137(2) . . ?
C184 C183 H18G 103.0 . . ?
C184 C183 H18H 103.0 . . ?
C183 C184 H18I 99.9 . . ?
C183 C184 H18J 99.9 . . ?
H18I C184 H18J 104.2 . . ?
C185 C184 C183 147.3(15) . . ?
C185 C184 H18I 99.9 . . ?
C185 C184 H18J 99.9 . . ?
C184 C185 H18K 109.0 . . ?
C184 C185 H18L 109.7 . . ?
C184 C185 H18M 109.8 . . ?
H18K C185 H18L 109.5 . . ?
H18K C185 H18M 109.5 . . ?
H18L C185 H18M 109.4 . . ?
C148 C186 C174 105.8(13) . . ?
C148 C186 H18N 110.6 . . ?
C148 C186 H18O 110.6 . . ?
C174 C186 H18N 110.6 . . ?
C174 C186 H18O 110.6 . . ?
H18N C186 H18O 108.7 . . ?

loop_
_geom_bond_atom_site_label_1
_geom_bond_atom_site_label_2
_geom_bond_distance
_geom_bond_site_symmetry_2
_geom_bond_publ_flag
O134 C133 1.210(5) . ?
O135 C133 1.352(5) . ?
O135 C136 1.425(6) . ?
O148 C147 1.208(4) . ?
O149 C147 1.334(4) . ?
O149 C150 1.457(4) . ?
O161 C160 1.219(5) . ?
O162 C160 1.352(5) . ?
O162 C163 1.451(5) . ?
O174 C173 1.192(5) . ?
O175 C173 1.369(6) . ?
O175 C176 1.459(14) . ?
C1 H1 0.9300 . ?
C1 C2 1.389(5) . ?
C1 C10 1.394(4) . ?
C2 H2 0.9300 . ?
C2 C3 1.376(5) . ?
C3 C4 1.437(4) . ?
C3 C160 1.498(5) . ?
C4 C5 1.425(4) . ?
C4 C9 1.426(4) . ?
C5 C6 1.367(5) . ?
C5 C173 1.499(5) . ?
C6 H6 0.9300 . ?
C6 C7 1.394(4) . ?
C7 H7 0.9300 . ?
C7 C8 1.392(4) . ?
C8 C9 1.440(4) . ?
C8 C13 1.468(4) . ?
C9 C10 1.425(4) . ?
C10 C11 1.466(4) . ?
C11 C12 1.425(4) . ?
C11 C20 1.406(4) . ?
C12 C13 1.448(4) . ?
C12 C17 1.426(4) . ?
C13 C14 1.399(4) . ?
C14 C15 1.405(4) . ?
C14 C21 1.511(4) . ?
C15 H15 0.9300 . ?
C15 C16 1.365(4) . ?
C16 C17 1.425(5) . ?
C16 C147 1.494(4) . ?
C17 C18 1.428(4) . ?
C18 C19 1.369(5) . ?
C18 C133 1.488(5) . ?
C19 H19 0.9300 . ?
C19 C20 1.398(4) . ?
C20 C77 1.489(4) . ?
C21 C22 1.402(4) . ?
C21 C26 1.406(4) . ?
C22 C23 1.410(4) . ?
C22 C27 1.493(4) . ?
C23 C24 1.413(4) . ?
C23 C37 1.491(4) . ?
C24 C25 1.395(4) . ?
C24 C47 1.498(4) . ?
C25 C26 1.415(4) . ?
C25 C57 1.496(4) . ?
C26 C67 1.483(4) . ?
C27 C28 1.398(5) . ?
C27 C32 1.391(5) . ?
C28 H28 0.9300 . ?
C28 C29 1.376(5) . ?
C29 H29 0.9300 . ?
C29 C30 1.368(6) . ?
C30 C31 1.394(6) . ?
C30 C33 1.547(6) . ?
C31 H31 0.9300 . ?
C31 C32 1.395(5) . ?
C32 H32 0.9300 . ?
C33 C34 1.532(7) . ?
C33 C35 1.544(8) . ?
C33 C36 1.488(8) . ?
C34 H34A 0.9599 . ?
C34 H34B 0.9601 . ?
C34 H34C 0.9598 . ?
C35 H35A 0.9602 . ?
C35 H35B 0.9601 . ?
C35 H35C 0.9602 . ?
C36 H36A 0.9598 . ?
C36 H36B 0.9601 . ?
C36 H36C 0.9598 . ?
C37 C38 1.390(5) . ?
C37 C42 1.387(5) . ?
C38 H38 0.9300 . ?
C38 C39 1.386(5) . ?
C39 H39 0.9300 . ?
C39 C40 1.390(5) . ?
C40 C41 1.392(5) . ?
C40 C43 1.535(4) . ?
C41 H41 0.9300 . ?
C41 C42 1.394(5) . ?
C42 H42 0.9300 . ?
C43 C44 1.522(6) . ?
C43 C45 1.542(6) . ?
C43 C46 1.539(5) . ?
C44 H44A 0.9599 . ?
C44 H44B 0.9597 . ?
C44 H44C 0.9601 . ?
C45 H45A 0.9599 . ?
C45 H45B 0.9600 . ?
C45 H45C 0.9600 . ?
C46 H46A 0.9604 . ?
C46 H46B 0.9597 . ?
C46 H46C 0.9601 . ?
C47 C48 1.396(5) . ?
C47 C52 1.387(5) . ?
C48 H48 0.9300 . ?
C48 C49 1.378(5) . ?
C49 H49 0.9300 . ?
C49 C50 1.392(5) . ?
C50 C51 1.390(6) . ?
C50 C53 1.525(5) . ?
C51 H51 0.9300 . ?
C51 C52 1.383(5) . ?
C52 H52 0.9300 . ?
C53 C54 1.521(7) . ?
C53 C55 1.527(7) . ?
C53 C56 1.530(8) . ?
C54 H54A 0.9600 . ?
C54 H54B 0.9600 . ?
C54 H54C 0.9600 . ?
C55 H55A 0.9599 . ?
C55 H55B 0.9600 . ?
C55 H55C 0.9599 . ?
C56 H56A 0.9598 . ?
C56 H56B 0.9600 . ?
C56 H56C 0.9600 . ?
C57 C58 1.389(5) . ?
C57 C62 1.386(5) . ?
C58 H58 0.9300 . ?
C58 C59 1.386(5) . ?
C59 H59 0.9300 . ?
C59 C60 1.396(5) . ?
C60 C61 1.392(5) . ?
C60 C63 1.535(4) . ?
C61 H61 0.9300 . ?
C61 C62 1.391(5) . ?
C62 H62 0.9300 . ?
C63 C64 1.524(6) . ?
C63 C65 1.530(6) . ?
C63 C66 1.546(6) . ?
C64 H64A 0.9600 . ?
C64 H64B 0.9599 . ?
C64 H64C 0.9600 . ?
C65 H65A 0.9598 . ?
C65 H65B 0.9601 . ?
C65 H65C 0.9599 . ?
C66 H66A 0.9599 . ?
C66 H66B 0.9601 . ?
C66 H66C 0.9602 . ?
C67 C68 1.391(5) . ?
C67 C72 1.394(5) . ?
C68 H68 0.9300 . ?
C68 C69 1.385(5) . ?
C69 H69 0.9300 . ?
C69 C70 1.385(6) . ?
C70 C71 1.404(6) . ?
C70 C73 1.528(5) . ?
C71 H71 0.9300 . ?
C71 C72 1.378(5) . ?
C72 H72 0.9300 . ?
C73 C74 1.529(8) . ?
C73 C75 1.504(8) . ?
C73 C76 1.528(6) . ?
C74 H74A 0.9604 . ?
C74 H74B 0.9600 . ?
C74 H74C 0.9598 . ?
C75 H75A 0.9596 . ?
C75 H75B 0.9599 . ?
C75 H75C 0.9598 . ?
C76 H76A 0.9600 . ?
C76 H76B 0.9599 . ?
C76 H76C 0.9601 . ?
C77 C78 1.413(5) . ?
C77 C82 1.409(4) . ?
C78 C79 1.406(5) . ?
C78 C123 1.492(4) . ?
C79 C80 1.406(5) . ?
C79 C113 1.497(5) . ?
C80 C81 1.412(5) . ?
C80 C103 1.485(5) . ?
C81 C82 1.407(5) . ?
C81 C93 1.496(5) . ?
C82 C83 1.495(5) . ?
C83 C84 1.382(5) . ?
C83 C88 1.392(5) . ?
C84 H84 0.9300 . ?
C84 C85 1.388(6) . ?
C85 H85 0.9300 . ?
C85 C86 1.397(7) . ?
C86 C87 1.394(7) . ?
C86 C89 1.545(8) . ?
C87 H87 0.9300 . ?
C87 C88 1.371(6) . ?
C88 H88 0.9300 . ?
C89 C90 1.765(16) . ?
C89 C91 1.414(10) . ?
C89 C92 1.461(11) . ?
C90 H90A 0.9601 . ?
C90 H90B 0.9599 . ?
C90 H90C 0.9596 . ?
C91 H91A 0.9598 . ?
C91 H91B 0.9600 . ?
C91 H91C 0.9599 . ?
C92 H92A 0.9599 . ?
C92 H92B 0.9600 . ?
C92 H92C 0.9599 . ?
C93 C94 1.382(6) . ?
C93 C98 1.382(5) . ?
C94 H94 0.9300 . ?
C94 H94A 0.9300 . ?
C94 C95 1.342(10) . ?
C94 C161 1.497(10) . ?
C95 H95 0.9300 . ?
C95 C96 1.393(14) . ?
C96 C97 1.344(15) . ?
C96 C99 1.562(12) . ?
C97 H97 0.9300 . ?
C97 C98 1.471(10) . ?
C98 H98A 0.9300 . ?
C98 H98 0.9300 . ?
C98 C149 1.348(10) . ?
C99 C100 1.452(16) . ?
C99 C101 1.471(15) . ?
C99 C102 1.466(16) . ?
C100 H10A 0.9603 . ?
C100 H10B 0.9602 . ?
C100 H10C 0.9600 . ?
C101 H10D 0.9600 . ?
C101 H10E 0.9600 . ?
C101 H10F 0.9602 . ?
C102 H10G 0.9598 . ?
C102 H10H 0.9599 . ?
C102 H10I 0.9603 . ?
C103 C104 1.398(5) . ?
C103 C108 1.386(5) . ?
C104 H104 0.9300 . ?
C104 C105 1.375(6) . ?
C105 H105 0.9300 . ?
C105 C106 1.388(6) . ?
C106 C107 1.395(6) . ?
C106 C112 1.527(7) . ?
C107 H107 0.9300 . ?
C107 C108 1.390(6) . ?
C108 H108 0.9300 . ?
C109 H10J 0.9598 . ?
C109 H10K 0.9596 . ?
C109 H10L 0.9609 . ?
C109 C112 1.469(10) . ?
C110 H11A 0.9600 . ?
C110 H11B 0.9601 . ?
C110 H11C 0.9599 . ?
C110 C112 1.558(16) . ?
C111 H11D 0.9600 . ?
C111 H11E 0.9597 . ?
C111 H11F 0.9598 . ?
C111 C112 1.424(14) . ?
C113 C114 1.396(5) . ?
C113 C118 1.387(5) . ?
C114 H114 0.9300 . ?
C114 C115 1.379(5) . ?
C115 H115 0.9300 . ?
C115 C116 1.393(5) . ?
C116 C117 1.396(5) . ?
C116 C119 1.540(5) . ?
C117 H117 0.9300 . ?
C117 C118 1.393(5) . ?
C118 H118 0.9300 . ?
C119 C120 1.523(8) . ?
C119 C121 1.528(6) . ?
C119 C122 1.519(7) . ?
C120 H12A 0.9600 . ?
C120 H12B 0.9600 . ?
C120 H12C 0.9599 . ?
C121 H12D 0.9602 . ?
C121 H12E 0.9600 . ?
C121 H12F 0.9601 . ?
C122 H12G 0.9600 . ?
C122 H12H 0.9599 . ?
C122 H12I 0.9600 . ?
C123 C124 1.393(5) . ?
C123 C128 1.393(5) . ?
C124 H124 0.9300 . ?
C124 C125 1.383(6) . ?
C125 H125 0.9300 . ?
C125 C126 1.391(8) . ?
C126 C127 1.394(7) . ?
C126 C129 1.538(6) . ?
C127 H127 0.9300 . ?
C127 C128 1.391(5) . ?
C128 H128 0.9300 . ?
C129 C130 1.471(11) . ?
C129 C131 1.582(12) . ?
C129 C132 1.485(8) . ?
C130 H13A 0.9600 . ?
C130 H13B 0.9601 . ?
C130 H13C 0.9600 . ?
C131 H13D 0.9599 . ?
C131 H13E 0.9600 . ?
C131 H13F 0.9600 . ?
C132 H13G 0.9602 . ?
C132 H13H 0.9599 . ?
C132 H13I 0.9600 . ?
C134 C137 1.592(14) . ?
C134 C149 1.345(13) . ?
C134 C161 1.367(15) . ?
C135 H13J 0.9601 . ?
C135 H13K 0.9597 . ?
C135 H13L 0.9601 . ?
C135 C137 1.466(16) . ?
C136 H13M 0.9700 . ?
C136 H13N 0.9700 . ?
C136 C138 1.532(8) . ?
C137 C162 1.482(16) . ?
C137 C175 1.458(16) . ?
C138 H13O 0.9700 . ?
C138 H13P 0.9700 . ?
C138 C139 1.500(9) . ?
C139 H13Q 0.9700 . ?
C139 H13R 0.9700 . ?
C139 C140 1.444(11) . ?
C140 H14A 0.9700 . ?
C140 H14B 0.9700 . ?
C140 C141 1.476(11) . ?
C141 H14C 0.9700 . ?
C141 H14D 0.9700 . ?
C141 C142 1.511(8) . ?
C142 H14E 0.9700 . ?
C142 H14F 0.9700 . ?
C142 H14G 0.9700 . ?
C142 H14H 0.9700 . ?
C142 C143 1.449(19) . ?
C142 C174 1.422(18) . ?
C143 H14I 0.9700 . ?
C143 H14J 0.9700 . ?
C143 C144 1.637(17) . ?
C144 H14K 0.9700 . ?
C144 H14L 0.9700 . ?
C144 C145 1.491(14) . ?
C145 H14M 0.9700 . ?
C145 H14N 0.9700 . ?
C145 C146 1.530(13) . ?
C146 H14R 0.9600 . ?
C146 H14S 0.9598 . ?
C146 H14T 0.9601 . ?
C146 H14O 0.9600 . ?
C146 H14P 0.9595 . ?
C146 H14Q 0.9599 . ?
C146 C148 1.494(12) . ?
C148 H14U 0.9700 . ?
C148 H14V 0.9700 . ?
C148 C186 1.493(14) . ?
C149 H149 0.9300 . ?
C150 H15A 0.9700 . ?
C150 H15B 0.9700 . ?
C150 C151 1.486(6) . ?
C151 H15C 0.9700 . ?
C151 H15D 0.9700 . ?
C151 C152 1.517(6) . ?
C152 H15E 0.9700 . ?
C152 H15F 0.9700 . ?
C152 C153 1.496(6) . ?
C153 H15G 0.9700 . ?
C153 H15H 0.9700 . ?
C153 C154 1.502(8) . ?
C154 H15I 0.9700 . ?
C154 H15J 0.9700 . ?
C154 C155 1.473(7) . ?
C155 H15K 0.9700 . ?
C155 H15L 0.9700 . ?
C155 C156 1.523(8) . ?
C156 H15M 0.9700 . ?
C156 H15N 0.9700 . ?
C156 C157 1.434(9) . ?
C157 H15O 0.9700 . ?
C157 H15P 0.9700 . ?
C157 C158 1.495(9) . ?
C158 H15Q 0.9700 . ?
C158 H15R 0.9700 . ?
C158 C159 1.436(12) . ?
C159 H15S 0.9606 . ?
C159 H15T 0.9603 . ?
C159 H15U 0.9599 . ?
C161 H161 0.9300 . ?
C162 H16A 0.9601 . ?
C162 H16B 0.9592 . ?
C162 H16C 0.9600 . ?
C163 H16D 0.9700 . ?
C163 H16E 0.9700 . ?
C163 C164 1.511(7) . ?
C164 H16F 0.9700 . ?
C164 H16G 0.9700 . ?
C164 C165 1.538(7) . ?
C165 H16H 0.9700 . ?
C165 H16I 0.9700 . ?
C165 C166 1.486(7) . ?
C166 H16J 0.9700 . ?
C166 H16K 0.9700 . ?
C166 C167 1.535(7) . ?
C167 H16L 0.9700 . ?
C167 H16M 0.9700 . ?
C167 C168 1.512(7) . ?
C168 H16N 0.9700 . ?
C168 H16O 0.9700 . ?
C168 C169 1.505(6) . ?
C169 H16P 0.9700 . ?
C169 H16Q 0.9700 . ?
C169 C170 1.512(7) . ?
C170 H17A 0.9700 . ?
C170 H17B 0.9700 . ?
C170 C171 1.511(6) . ?
C171 H17C 0.9700 . ?
C171 H17D 0.9700 . ?
C171 C172 1.511(7) . ?
C172 H17E 0.9598 . ?
C172 H17F 0.9600 . ?
C172 H17G 0.9601 . ?
C174 H17H 0.9700 . ?
C174 H17I 0.9700 . ?
C174 C186 1.595(16) . ?
C175 H17J 0.9600 . ?
C175 H17K 0.9596 . ?
C175 H17L 0.9602 . ?
C176 H17M 0.9700 . ?
C176 H17N 0.9700 . ?
C176 C177 1.428(18) . ?
C177 H17O 0.9700 . ?
C177 H17P 0.9700 . ?
C177 C178 1.69(2) . ?
C178 H17Q 0.9700 . ?
C178 H17R 0.9700 . ?
C178 C179 1.45(2) . ?
C179 H17S 0.9700 . ?
C179 H17T 0.9700 . ?
C179 C180 1.54(2) . ?
C180 H18A 0.9700 . ?
C180 H18B 0.9700 . ?
C180 C181 1.69(3) . ?
C181 H18C 0.9700 . ?
C181 H18D 0.9700 . ?
C181 C182 1.681(19) . ?
C182 H18E 0.9700 . ?
C182 H18F 0.9700 . ?
C182 C183 1.44(2) . ?
C183 H18G 0.9700 . ?
C183 H18H 0.9700 . ?
C183 C184 1.327(17) . ?
C184 H18I 0.9700 . ?
C184 H18J 0.9700 . ?
C184 C185 1.320(17) . ?
C185 H18K 0.9600 . ?
C185 H18L 0.9603 . ?
C185 H18M 0.9600 . ?
C186 H18N 0.9700 . ?
C186 H18O 0.9700 . ?

loop_
_geom_torsion_atom_site_label_1
_geom_torsion_atom_site_label_2
_geom_torsion_atom_site_label_3
_geom_torsion_atom_site_label_4
_geom_torsion
_geom_torsion_site_symmetry_1
_geom_torsion_site_symmetry_2
_geom_torsion_site_symmetry_3
_geom_torsion_site_symmetry_4
_geom_torsion_publ_flag
O135 C136 C138 C139 -171.7(6) . . . . ?
O149 C150 C151 C152 175.4(4) . . . . ?
O162 C163 C164 C165 -57.0(5) . . . . ?
O175 C176 C177 C178 -59.1(18) . . . . ?
C1 C2 C3 C4 -0.7(6) . . . . ?
C1 C2 C3 C160 -169.6(4) . . . . ?
C1 C10 C11 C12 -154.3(3) . . . . ?
C1 C10 C11 C20 24.1(5) . . . . ?
C2 C1 C10 C9 2.1(5) . . . . ?
C2 C1 C10 C11 -178.0(3) . . . . ?
C2 C3 C4 C5 172.9(3) . . . . ?
C2 C3 C4 C9 -8.2(5) . . . . ?
C2 C3 C160 O161 -37.9(6) . . . . ?
C2 C3 C160 O162 140.8(4) . . . . ?
C3 C4 C5 C6 173.1(3) . . . . ?
C3 C4 C5 C173 -17.9(6) . . . . ?
C3 C4 C9 C8 -166.1(3) . . . . ?
C3 C4 C9 C10 14.4(4) . . . . ?
C4 C3 C160 O161 153.9(4) . . . . ?
C4 C3 C160 O162 -27.4(6) . . . . ?
C4 C5 C6 C7 -2.6(5) . . . . ?
C4 C5 C173 O174 154.3(4) . . . . ?
C4 C5 C173 O175 -29.6(6) . . . . ?
C4 C9 C10 C1 -11.3(4) . . . . ?
C4 C9 C10 C11 168.7(3) . . . . ?
C5 C4 C9 C8 12.8(4) . . . . ?
C5 C4 C9 C10 -166.7(3) . . . . ?
C5 C6 C7 C8 4.1(5) . . . . ?
C6 C5 C173 O174 -36.3(6) . . . . ?
C6 C5 C173 O175 139.8(4) . . . . ?
C6 C7 C8 C9 3.0(4) . . . . ?
C6 C7 C8 C13 -175.2(3) . . . . ?
C7 C8 C9 C4 -11.4(4) . . . . ?
C7 C8 C9 C10 168.1(3) . . . . ?
C7 C8 C13 C12 -158.1(3) . . . . ?
C7 C8 C13 C14 21.9(4) . . . . ?
C8 C9 C10 C1 169.2(3) . . . . ?
C8 C9 C10 C11 -10.8(4) . . . . ?
C8 C13 C14 C15 -171.7(3) . . . . ?
C8 C13 C14 C21 7.0(5) . . . . ?
C9 C4 C5 C6 -5.8(5) . . . . ?
C9 C4 C5 C173 163.2(4) . . . . ?
C9 C8 C13 C12 23.7(4) . . . . ?
C9 C8 C13 C14 -156.3(3) . . . . ?
C9 C10 C11 C12 25.7(4) . . . . ?
C9 C10 C11 C20 -155.9(3) . . . . ?
C10 C1 C2 C3 3.9(6) . . . . ?
C10 C11 C12 C13 -15.3(4) . . . . ?
C10 C11 C12 C17 166.2(3) . . . . ?
C10 C11 C20 C19 -166.2(3) . . . . ?
C10 C11 C20 C77 13.7(5) . . . . ?
C11 C12 C13 C8 -8.9(4) . . . . ?
C11 C12 C13 C14 171.1(3) . . . . ?
C11 C12 C17 C16 -178.3(3) . . . . ?
C11 C12 C17 C18 0.4(4) . . . . ?
C11 C20 C77 C78 61.0(4) . . . . ?
C11 C20 C77 C82 -120.4(3) . . . . ?
C12 C11 C20 C19 12.2(4) . . . . ?
C12 C11 C20 C77 -167.9(3) . . . . ?
C12 C13 C14 C15 8.4(4) . . . . ?
C12 C13 C14 C21 -173.0(3) . . . . ?
C12 C17 C18 C19 11.7(5) . . . . ?
C12 C17 C18 C133 -159.8(4) . . . . ?
C13 C8 C9 C4 166.8(3) . . . . ?
C13 C8 C9 C10 -13.7(4) . . . . ?
C13 C12 C17 C16 3.2(4) . . . . ?
C13 C12 C17 C18 -178.1(3) . . . . ?
C13 C14 C15 C16 0.9(5) . . . . ?
C13 C14 C21 C22 -118.3(3) . . . . ?
C13 C14 C21 C26 68.6(4) . . . . ?
C14 C15 C16 C17 -8.3(5) . . . . ?
C14 C15 C16 C147 160.5(3) . . . . ?
C14 C21 C22 C23 -173.6(3) . . . . ?
C14 C21 C22 C27 5.3(4) . . . . ?
C14 C21 C26 C25 174.2(3) . . . . ?
C14 C21 C26 C67 -5.6(4) . . . . ?
C15 C14 C21 C22 60.4(4) . . . . ?
C15 C14 C21 C26 -112.7(3) . . . . ?
C15 C16 C17 C12 6.0(4) . . . . ?
C15 C16 C17 C18 -172.6(3) . . . . ?
C15 C16 C147 O148 -136.6(4) . . . . ?
C15 C16 C147 O149 39.2(4) . . . . ?
C16 C17 C18 C19 -169.7(3) . . . . ?
C16 C17 C18 C133 18.8(5) . . . . ?
C17 C12 C13 C8 169.7(3) . . . . ?
C17 C12 C13 C14 -10.3(4) . . . . ?
C17 C16 C147 O148 32.0(5) . . . . ?
C17 C16 C147 O149 -152.3(3) . . . . ?
C17 C18 C19 C20 -12.2(5) . . . . ?
C17 C18 C133 O134 33.9(7) . . . . ?
C17 C18 C133 O135 -151.5(4) . . . . ?
C18 C19 C20 C11 0.0(5) . . . . ?
C18 C19 C20 C77 -179.9(3) . . . . ?
C19 C18 C133 O134 -137.6(4) . . . . ?
C19 C18 C133 O135 36.9(6) . . . . ?
C19 C20 C77 C78 -119.1(3) . . . . ?
C19 C20 C77 C82 59.5(4) . . . . ?
C20 C11 C12 C13 166.2(3) . . . . ?
C20 C11 C12 C17 -12.3(4) . . . . ?
C20 C77 C78 C79 -177.1(3) . . . . ?
C20 C77 C78 C123 3.5(4) . . . . ?
C20 C77 C82 C81 176.5(3) . . . . ?
C20 C77 C82 C83 -2.9(4) . . . . ?
C21 C14 C15 C16 -177.9(3) . . . . ?
C21 C22 C23 C24 -0.7(4) . . . . ?
C21 C22 C23 C37 178.9(3) . . . . ?
C21 C22 C27 C28 62.3(4) . . . . ?
C21 C22 C27 C32 -107.8(4) . . . . ?
C21 C26 C67 C68 -111.2(4) . . . . ?
C21 C26 C67 C72 66.3(4) . . . . ?
C22 C21 C26 C25 1.3(5) . . . . ?
C22 C21 C26 C67 -178.5(3) . . . . ?
C22 C23 C24 C25 1.4(4) . . . . ?
C22 C23 C24 C47 -178.7(3) . . . . ?
C22 C23 C37 C38 63.9(4) . . . . ?
C22 C23 C37 C42 -121.3(3) . . . . ?
C22 C27 C28 C29 -165.4(3) . . . . ?
C22 C27 C32 C31 163.4(3) . . . . ?
C23 C22 C27 C28 -118.9(3) . . . . ?
C23 C22 C27 C32 71.1(4) . . . . ?
C23 C24 C25 C26 -0.7(5) . . . . ?
C23 C24 C25 C57 175.8(3) . . . . ?
C23 C24 C47 C48 65.2(4) . . . . ?
C23 C24 C47 C52 -113.0(4) . . . . ?
C23 C37 C38 C39 170.7(3) . . . . ?
C23 C37 C42 C41 -170.7(3) . . . . ?
C24 C23 C37 C38 -116.5(3) . . . . ?
C24 C23 C37 C42 58.3(4) . . . . ?
C24 C25 C26 C21 -0.6(4) . . . . ?
C24 C25 C26 C67 179.2(3) . . . . ?
C24 C25 C57 C58 63.0(4) . . . . ?
C24 C25 C57 C62 -112.3(4) . . . . ?
C24 C47 C48 C49 -178.0(3) . . . . ?
C24 C47 C52 C51 177.7(3) . . . . ?
C25 C24 C47 C48 -114.9(3) . . . . ?
C25 C24 C47 C52 66.9(4) . . . . ?
C25 C26 C67 C68 69.1(4) . . . . ?
C25 C26 C67 C72 -113.4(3) . . . . ?
C25 C57 C58 C59 -173.3(3) . . . . ?
C25 C57 C62 C61 173.3(3) . . . . ?
C26 C21 C22 C23 -0.7(4) . . . . ?
C26 C21 C22 C27 178.2(3) . . . . ?
C26 C25 C57 C58 -120.4(4) . . . . ?
C26 C25 C57 C62 64.2(4) . . . . ?
C26 C67 C68 C69 174.7(3) . . . . ?
C26 C67 C72 C71 -175.5(3) . . . . ?
C27 C22 C23 C24 -179.5(3) . . . . ?
C27 C22 C23 C37 0.1(4) . . . . ?
C27 C28 C29 C30 1.3(6) . . . . ?
C28 C27 C32 C31 -6.9(5) . . . . ?
C28 C29 C30 C31 -5.7(7) . . . . ?
C28 C29 C30 C33 171.7(4) . . . . ?
C29 C30 C31 C32 3.7(7) . . . . ?
C29 C30 C33 C34 -166.9(4) . . . . ?
C29 C30 C33 C35 -48.3(6) . . . . ?
C29 C30 C33 C36 70.4(6) . . . . ?
C30 C31 C32 C27 2.6(6) . . . . ?
C31 C30 C33 C34 10.3(7) . . . . ?
C31 C30 C33 C35 128.9(5) . . . . ?
C31 C30 C33 C36 -112.4(5) . . . . ?
C32 C27 C28 C29 5.1(5) . . . . ?
C33 C30 C31 C32 -173.5(4) . . . . ?
C37 C23 C24 C25 -178.2(3) . . . . ?
C37 C23 C24 C47 1.7(4) . . . . ?
C37 C38 C39 C40 0.2(6) . . . . ?
C38 C37 C42 C41 4.3(5) . . . . ?
C38 C39 C40 C41 3.8(5) . . . . ?
C38 C39 C40 C43 -171.5(3) . . . . ?
C39 C40 C41 C42 -3.8(5) . . . . ?
C39 C40 C43 C44 -32.5(5) . . . . ?
C39 C40 C43 C45 -155.2(4) . . . . ?
C39 C40 C43 C46 87.2(4) . . . . ?
C40 C41 C42 C37 -0.2(5) . . . . ?
C41 C40 C43 C44 152.4(3) . . . . ?
C41 C40 C43 C45 29.8(5) . . . . ?
C41 C40 C43 C46 -87.9(4) . . . . ?
C42 C37 C38 C39 -4.3(5) . . . . ?
C43 C40 C41 C42 171.5(3) . . . . ?
C47 C24 C25 C26 179.3(3) . . . . ?
C47 C24 C25 C57 -4.1(4) . . . . ?
C47 C48 C49 C50 1.1(6) . . . . ?
C48 C47 C52 C51 -0.6(5) . . . . ?
C48 C49 C50 C51 -1.9(6) . . . . ?
C48 C49 C50 C53 -177.5(4) . . . . ?
C49 C50 C51 C52 1.6(6) . . . . ?
C49 C50 C53 C54 -46.6(6) . . . . ?
C49 C50 C53 C55 -167.9(4) . . . . ?
C49 C50 C53 C56 72.6(5) . . . . ?
C50 C51 C52 C47 -0.4(6) . . . . ?
C51 C50 C53 C54 138.1(5) . . . . ?
C51 C50 C53 C55 16.8(6) . . . . ?
C51 C50 C53 C56 -102.7(5) . . . . ?
C52 C47 C48 C49 0.2(5) . . . . ?
C53 C50 C51 C52 177.0(4) . . . . ?
C57 C25 C26 C21 -177.1(3) . . . . ?
C57 C25 C26 C67 2.6(4) . . . . ?
C57 C58 C59 C60 0.1(6) . . . . ?
C58 C57 C62 C61 -2.2(5) . . . . ?
C58 C59 C60 C61 -2.4(6) . . . . ?
C58 C59 C60 C63 173.9(4) . . . . ?
C59 C60 C61 C62 2.4(5) . . . . ?
C59 C60 C63 C64 165.9(4) . . . . ?
C59 C60 C63 C65 -74.3(5) . . . . ?
C59 C60 C63 C66 45.6(5) . . . . ?
C60 C61 C62 C57 0.0(5) . . . . ?
C61 C60 C63 C64 -17.9(5) . . . . ?
C61 C60 C63 C65 101.8(4) . . . . ?
C61 C60 C63 C66 -138.3(4) . . . . ?
C62 C57 C58 C59 2.2(6) . . . . ?
C63 C60 C61 C62 -173.9(3) . . . . ?
C67 C68 C69 C70 1.4(5) . . . . ?
C68 C67 C72 C71 2.2(5) . . . . ?
C68 C69 C70 C71 0.9(5) . . . . ?
C68 C69 C70 C73 -178.7(3) . . . . ?
C69 C70 C71 C72 -1.6(5) . . . . ?
C69 C70 C73 C74 3.7(5) . . . . ?
C69 C70 C73 C75 -116.0(6) . . . . ?
C69 C70 C73 C76 120.8(5) . . . . ?
C70 C71 C72 C67 0.0(5) . . . . ?
C71 C70 C73 C74 -175.9(4) . . . . ?
C71 C70 C73 C75 64.4(6) . . . . ?
C71 C70 C73 C76 -58.8(5) . . . . ?
C72 C67 C68 C69 -2.9(5) . . . . ?
C73 C70 C71 C72 178.1(3) . . . . ?
C77 C78 C79 C80 1.1(4) . . . . ?
C77 C78 C79 C113 -177.1(3) . . . . ?
C77 C78 C123 C124 -118.4(4) . . . . ?
C77 C78 C123 C128 68.0(4) . . . . ?
C77 C82 C83 C84 62.1(5) . . . . ?
C77 C82 C83 C88 -117.5(4) . . . . ?
C78 C77 C82 C81 -4.9(4) . . . . ?
C78 C77 C82 C83 175.6(3) . . . . ?
C78 C79 C80 C81 -5.8(4) . . . . ?
C78 C79 C80 C103 172.0(3) . . . . ?
C78 C79 C113 C114 -116.4(4) . . . . ?
C78 C79 C113 C118 66.1(4) . . . . ?
C78 C123 C124 C125 -169.6(3) . . . . ?
C78 C123 C128 C127 169.2(3) . . . . ?
C79 C78 C123 C124 62.2(4) . . . . ?
C79 C78 C123 C128 -111.4(4) . . . . ?
C79 C80 C81 C82 5.1(5) . . . . ?
C79 C80 C81 C93 -174.8(3) . . . . ?
C79 C80 C103 C104 66.1(5) . . . . ?
C79 C80 C103 C108 -112.7(4) . . . . ?
C79 C113 C114 C115 -174.7(3) . . . . ?
C79 C113 C118 C117 174.3(3) . . . . ?
C80 C79 C113 C114 65.4(4) . . . . ?
C80 C79 C113 C118 -112.1(4) . . . . ?
C80 C81 C82 C77 0.3(5) . . . . ?
C80 C81 C82 C83 179.7(3) . . . . ?
C80 C81 C93 C94 -117.2(4) . . . . ?
C80 C81 C93 C98 59.8(5) . . . . ?
C80 C103 C104 C105 179.1(4) . . . . ?
C80 C103 C108 C107 -179.1(4) . . . . ?
C81 C80 C103 C104 -116.1(4) . . . . ?
C81 C80 C103 C108 65.0(5) . . . . ?
C81 C82 C83 C84 -117.3(4) . . . . ?
C81 C82 C83 C88 63.1(5) . . . . ?
C81 C93 C94 C95 160.1(7) . . . . ?
C81 C93 C94 C161 -170.5(6) . . . . ?
C81 C93 C98 C97 -167.8(6) . . . . ?
C81 C93 C98 C149 168.7(8) . . . . ?
C82 C77 C78 C79 4.3(4) . . . . ?
C82 C77 C78 C123 -175.1(3) . . . . ?
C82 C81 C93 C94 62.9(5) . . . . ?
C82 C81 C93 C98 -120.2(4) . . . . ?
C82 C83 C84 C85 -179.5(5) . . . . ?
C82 C83 C88 C87 178.3(4) . . . . ?
C83 C84 C85 C86 1.2(9) . . . . ?
C84 C83 C88 C87 -1.3(7) . . . . ?
C84 C85 C86 C87 -1.3(11) . . . . ?
C84 C85 C86 C89 176.6(8) . . . . ?
C85 C86 C87 C88 0.1(11) . . . . ?
C85 C86 C89 C90 -105.0(9) . . . . ?
C85 C86 C89 C91 -0.4(15) . . . . ?
C85 C86 C89 C92 142.3(9) . . . . ?
C86 C87 C88 C83 1.2(9) . . . . ?
C87 C86 C89 C90 72.8(10) . . . . ?
C87 C86 C89 C91 177.5(8) . . . . ?
C87 C86 C89 C92 -39.8(14) . . . . ?
C88 C83 C84 C85 0.1(7) . . . . ?
C89 C86 C87 C88 -177.9(8) . . . . ?
C93 C81 C82 C77 -179.8(3) . . . . ?
C93 C81 C82 C83 -0.4(5) . . . . ?
C93 C94 C95 C96 12.0(14) . . . . ?
C93 C94 C161 C134 -5.6(15) . . . . ?
C93 C98 C149 C134 5.8(16) . . . . ?
C94 C93 C98 C97 9.3(8) . . . . ?
C94 C93 C98 C149 -14.2(10) . . . . ?
C94 C95 C96 C97 -0.4(17) . . . . ?
C94 C95 C96 C99 -177.1(10) . . . . ?
C95 C96 C97 C98 -5.8(19) . . . . ?
C95 C96 C99 C100 147.1(15) . . . . ?
C95 C96 C99 C101 10(2) . . . . ?
C95 C96 C99 C102 -109.8(17) . . . . ?
C96 C97 C98 C93 1.1(15) . . . . ?
C97 C96 C99 C100 -29.6(19) . . . . ?
C97 C96 C99 C101 -166.5(16) . . . . ?
C97 C96 C99 C102 73.5(19) . . . . ?
C98 C93 C94 C95 -16.9(9) . . . . ?
C98 C93 C94 C161 12.5(8) . . . . ?
C99 C96 C97 C98 171.0(11) . . . . ?
C103 C80 C81 C82 -172.7(3) . . . . ?
C103 C80 C81 C93 7.4(4) . . . . ?
C103 C104 C105 C106 0.9(7) . . . . ?
C104 C103 C108 C107 2.0(6) . . . . ?
C104 C105 C106 C107 0.5(8) . . . . ?
C104 C105 C106 C112 -176.5(6) . . . . ?
C105 C106 C107 C108 -0.5(8) . . . . ?
C105 C106 C112 C109 -160.1(8) . . . . ?
C105 C106 C112 C110 -49.4(11) . . . . ?
C105 C106 C112 C111 67.5(14) . . . . ?
C106 C107 C108 C103 -0.8(7) . . . . ?
C107 C106 C112 C109 23.1(11) . . . . ?
C107 C106 C112 C110 133.8(10) . . . . ?
C107 C106 C112 C111 -109.4(13) . . . . ?
C108 C103 C104 C105 -2.1(6) . . . . ?
C112 C106 C107 C108 176.5(6) . . . . ?
C113 C79 C80 C81 172.5(3) . . . . ?
C113 C79 C80 C103 -9.8(4) . . . . ?
C113 C114 C115 C116 0.4(6) . . . . ?
C114 C113 C118 C117 -3.3(5) . . . . ?
C114 C115 C116 C117 -3.1(6) . . . . ?
C114 C115 C116 C119 175.9(4) . . . . ?
C115 C116 C117 C118 2.7(5) . . . . ?
C115 C116 C119 C120 121.3(4) . . . . ?
C115 C116 C119 C121 1.0(6) . . . . ?
C115 C116 C119 C122 -119.4(5) . . . . ?
C116 C117 C118 C113 0.5(5) . . . . ?
C117 C116 C119 C120 -59.7(5) . . . . ?
C117 C116 C119 C121 -179.9(4) . . . . ?
C117 C116 C119 C122 59.7(6) . . . . ?
C118 C113 C114 C115 2.9(5) . . . . ?
C119 C116 C117 C118 -176.4(3) . . . . ?
C123 C78 C79 C80 -179.5(3) . . . . ?
C123 C78 C79 C113 2.3(4) . . . . ?
C123 C124 C125 C126 -0.3(6) . . . . ?
C124 C123 C128 C127 -4.6(5) . . . . ?
C124 C125 C126 C127 -3.5(6) . . . . ?
C124 C125 C126 C129 172.3(4) . . . . ?
C125 C126 C127 C128 3.2(6) . . . . ?
C125 C126 C129 C130 128.3(7) . . . . ?
C125 C126 C129 C131 12.9(7) . . . . ?
C125 C126 C129 C132 -102.5(7) . . . . ?
C126 C127 C128 C123 0.8(6) . . . . ?
C127 C126 C129 C130 -56.1(8) . . . . ?
C127 C126 C129 C131 -171.5(5) . . . . ?
C127 C126 C129 C132 73.1(7) . . . . ?
C128 C123 C124 C125 4.3(5) . . . . ?
C129 C126 C127 C128 -172.7(4) . . . . ?
C133 O135 C136 C138 160.9(5) . . . . ?
C133 C18 C19 C20 159.6(4) . . . . ?
C136 O135 C133 O134 7.5(8) . . . . ?
C136 O135 C133 C18 -166.9(5) . . . . ?
C136 C138 C139 C140 -173.8(6) . . . . ?
C137 C134 C149 C98 177.5(11) . . . . ?
C137 C134 C161 C94 -177.2(11) . . . . ?
C138 C139 C140 C141 73.8(10) . . . . ?
C139 C140 C141 C142 -180.0(7) . . . . ?
C140 C141 C142 C143 177.2(15) . . . . ?
C140 C141 C142 C174 -178.3(14) . . . . ?
C141 C142 C143 C144 -169(2) . . . . ?
C141 C142 C174 C186 172.9(11) . . . . ?
C142 C143 C144 C145 -62(4) . . . . ?
C142 C174 C186 C148 169.1(15) . . . . ?
C143 C144 C145 C146 164.8(18) . . . . ?
C146 C148 C186 C174 171.9(13) . . . . ?
C147 O149 C150 C151 -164.5(4) . . . . ?
C147 C16 C17 C12 -162.5(3) . . . . ?
C147 C16 C17 C18 18.9(5) . . . . ?
C149 C134 C137 C135 147.5(16) . . . . ?
C149 C134 C137 C162 27(2) . . . . ?
C149 C134 C137 C175 -91(2) . . . . ?
C149 C134 C161 C94 -2(2) . . . . ?
C150 O149 C147 O148 -2.9(5) . . . . ?
C150 O149 C147 C16 -178.7(3) . . . . ?
C150 C151 C152 C153 -174.9(5) . . . . ?
C151 C152 C153 C154 59.0(7) . . . . ?
C152 C153 C154 C155 177.0(6) . . . . ?
C153 C154 C155 C156 -177.3(6) . . . . ?
C154 C155 C156 C157 178.7(7) . . . . ?
C155 C156 C157 C158 -175.9(7) . . . . ?
C156 C157 C158 C159 -174.8(9) . . . . ?
C160 O162 C163 C164 -169.5(4) . . . . ?
C160 C3 C4 C5 -19.4(6) . . . . ?
C160 C3 C4 C9 159.5(3) . . . . ?
C161 C134 C137 C135 -37.7(19) . . . . ?
C161 C134 C137 C162 -158.2(18) . . . . ?
C161 C134 C137 C175 84(2) . . . . ?
C161 C134 C149 C98 2.5(19) . . . . ?
C163 O162 C160 O161 0.4(6) . . . . ?
C163 O162 C160 C3 -178.3(3) . . . . ?
C163 C164 C165 C166 -58.7(6) . . . . ?
C164 C165 C166 C167 -175.8(4) . . . . ?
C165 C166 C167 C168 -178.7(4) . . . . ?
C166 C167 C168 C169 175.4(4) . . . . ?
C167 C168 C169 C170 -175.4(4) . . . . ?
C168 C169 C170 C171 176.8(4) . . . . ?
C169 C170 C171 C172 -68.0(6) . . . . ?
C173 O175 C176 C177 -175.3(12) . . . . ?
C173 C5 C6 C7 -172.6(3) . . . . ?
C176 O175 C173 O174 -4.5(11) . . . . ?
C176 O175 C173 C5 179.3(10) . . . . ?
C176 C177 C178 C179 -60.5(16) . . . . ?
C177 C178 C179 C180 -164.1(12) . . . . ?
C178 C179 C180 C181 -168.5(13) . . . . ?
C179 C180 C181 C182 -76.6(15) . . . . ?
C180 C181 C182 C183 -150.9(14) . . . . ?
C181 C182 C183 C184 -156(2) . . . . ?
C182 C183 C184 C185 -125(4) . . . . ?

loop_
_exptl_oxdiff_crystal_face_indexfrac_h
_exptl_oxdiff_crystal_face_indexfrac_k
_exptl_oxdiff_crystal_face_indexfrac_l
_exptl_oxdiff_crystal_face_x
_exptl_oxdiff_crystal_face_y
_exptl_oxdiff_crystal_face_z
-0.6933 2.6707 -18.0616 -0.0394 0.5130 0.8575
-9.5374 0.9048 6.9734 0.0757 -0.9463 0.3144
-8.4725 0.1117 11.1280 0.0791 -0.9952 0.0575
0.3104 -2.6100 18.1673 0.0420 -0.5456 -0.8370
9.0917 -0.5191 -9.0949 -0.0780 0.9787 -0.1897
-0.6259 11.7846 -0.5516 0.9994 -0.0254 0.0229
4.0663 -10.9058 9.1963 -0.7613 0.0183 -0.6482
0.0526 -11.4448 -0.8475 -0.9967 0.0255 0.0777
-3.1501 11.7582 -6.8414 0.8787 -0.0216 0.4770
6.5054 6.2738 -12.6852 0.4265 0.8964 0.1204
-6.5054 -6.2738 12.6852 -0.4265 -0.8964 -0.1204
